data_4509715
loop_
_publ_author_name
'Ling, Irene'
'Alias, Yatimah'
'Sobolev, Alexandre N.'
'Raston, Colin L.'

_publ_section_title
;
 Constructing Multicomponent Materials Containing Cavitands, and
 Phosphonium and Imidazolium Cations
;
_journal_issue 10
_journal_name_full 'Crystal Growth &amp; Design'
_journal_page_first 4497
_journal_paper_doi 10.1021/cg900710c
_journal_volume 9
_journal_year 2009
_chemical_formula_moiety '2(C28 H20 O16 S4), 3(C24 H20 P), C22 H32 N4, Gd, 30(H2 O)'
_chemical_formula_sum 'C150 H162 Gd N4 O62 P3 S8'
_chemical_formula_weight 3519.48
_chemical_name_systematic
; 
 ? 
;
_space_group_IT_number 2
_symmetry_cell_setting triclinic
_symmetry_Int_Tables_number 2
_symmetry_space_group_name_Hall '-P 1'
_symmetry_space_group_name_H-M 'P -1'
_atom_sites_solution_hydrogens geom
_atom_sites_solution_primary direct
_atom_sites_solution_secondary difmap
_audit_creation_method SHELXL-97
_cell_angle_alpha 112.813(1)
_cell_angle_beta 91.721(1)
_cell_angle_gamma 97.864(1)
_cell_formula_units_Z 2
_cell_length_a 14.3260(1)
_cell_length_b 22.7655(2)
_cell_length_c 28.1062(3)
_cell_measurement_reflns_used 50029
_cell_measurement_temperature 100(2)
_cell_measurement_theta_max 31.84
_cell_measurement_theta_min 2.61
_cell_volume 8335.29(15)
_computing_cell_refinement
;
CrysAlis RED, Oxford Diffraction Ltd.,
Version 1.171.32.29 (release 10-06-2008 CrysAlis171 .NET)
(compiled Jun 10 2008,16:49:55)
;
_computing_data_collection
;
CrysAlis RED, Oxford Diffraction Ltd.,
Version 1.171.32.29 (release 10-06-2008 CrysAlis171 .NET)
(compiled Jun 10 2008,16:49:55)
;
_computing_data_reduction
;
CrysAlis RED, Oxford Diffraction Ltd.,
Version 1.171.32.29 (release 10-06-2008 CrysAlis171 .NET)
(compiled Jun 10 2008,16:49:55)
;
_computing_molecular_graphics 'X-Seed 2.0 (Barbour, 2001)'
_computing_publication_material 'SHELXL-97 (Sheldrick, 2008)'
_computing_structure_refinement 'SHELXL-97 (Sheldrick, 2008)'
_computing_structure_solution 'SHELXS-97 (Sheldrick, 2008)'
_diffrn_ambient_temperature 100(2)
_diffrn_detector_area_resol_mean 16.0009
_diffrn_measured_fraction_theta_full 0.997
_diffrn_measured_fraction_theta_max 0.924
_diffrn_measurement_device_type 'Oxford Diffraction Xcalibur-S, Sapphire CCD'
_diffrn_measurement_method '\w scans'
_diffrn_radiation_monochromator graphite
_diffrn_radiation_source 'normal-focus sealed tube'
_diffrn_radiation_type MoK\a
_diffrn_radiation_wavelength 0.71073
_diffrn_reflns_av_R_equivalents 0.0255
_diffrn_reflns_av_sigmaI/netI 0.0596
_diffrn_reflns_limit_h_max 21
_diffrn_reflns_limit_h_min -20
_diffrn_reflns_limit_k_max 33
_diffrn_reflns_limit_k_min -32
_diffrn_reflns_limit_l_max 41
_diffrn_reflns_limit_l_min -40
_diffrn_reflns_number 120439
_diffrn_reflns_theta_full 30.00
_diffrn_reflns_theta_max 31.98
_diffrn_reflns_theta_min 2.62
_exptl_absorpt_coefficient_mu 0.617
_exptl_absorpt_correction_T_max 1.00000
_exptl_absorpt_correction_T_min 0.94793
_exptl_absorpt_correction_type multi-scan
_exptl_absorpt_process_details
;
CrysAlis RED, Oxford Diffraction Ltd.,
Version 1.171.32.29 (release 10-06-2008 CrysAlis171 .NET)
(compiled Jun 10 2008,16:49:55)
Empirical absorption correction using spherical harmonics,
 implemented in SCALE3 ABSPACK scaling algorithm.
;
_exptl_crystal_colour colorless
_exptl_crystal_density_diffrn 1.402
_exptl_crystal_density_meas ?
_exptl_crystal_description prism
_exptl_crystal_F_000 3646
_exptl_crystal_size_max 0.57
_exptl_crystal_size_mid 0.46
_exptl_crystal_size_min 0.22
_refine_diff_density_max 7.365
_refine_diff_density_min -7.460
_refine_diff_density_rms 0.191
_refine_ls_extinction_method none
_refine_ls_goodness_of_fit_ref 1.005
_refine_ls_hydrogen_treatment constr
_refine_ls_matrix_type full
_refine_ls_number_parameters 1955
_refine_ls_number_reflns 53426
_refine_ls_number_restraints 41
_refine_ls_restrained_S_all 1.007
_refine_ls_R_factor_all 0.1612
_refine_ls_R_factor_gt 0.1236
_refine_ls_shift/su_max 0.002
_refine_ls_shift/su_mean 0.000
_refine_ls_structure_factor_coef Fsqd
_refine_ls_weighting_details 'calc w=1/[\s^2^(Fo^2^)+(0.1800P)^2^+60.0000P] where P=(Fo^2^+2Fc^2^)/3'
_refine_ls_weighting_scheme calc
_refine_ls_wR_factor_gt 0.3270
_refine_ls_wR_factor_ref 0.3517
_reflns_number_gt 36151
_reflns_number_total 53426
_reflns_threshold_expression >2sigma(I)
_cod_data_source_file cg900710csup4.cif
_cod_data_source_block 141108l
_cod_depositor_comments
;
The following automatic conversions were performed:

'_exptl_crystal_density_meas' value 'not measured' was changed to '?'
- the value is perceived as not measured.

Automatic conversion script
Id: cif_fix_values 3008 2015-01-20 13:52:24Z robertas 
;
_cod_original_cell_volume 8335.28(13)
_cod_database_code 4509715

loop_
_symmetry_equiv_pos_as_xyz
'x, y, z'
'-x, -y, -z'

loop_
_atom_site_label
_atom_site_type_symbol
_atom_site_fract_x
_atom_site_fract_y
_atom_site_fract_z
_atom_site_U_iso_or_equiv
_atom_site_adp_type
_atom_site_occupancy
_atom_site_symmetry_multiplicity
_atom_site_calc_flag
_atom_site_refinement_flags
_atom_site_disorder_assembly
_atom_site_disorder_group
Gd1 Gd 0.36551(3) 0.78496(2) 0.30446(2) 0.05649(14) Uani 1 1 d D . .
O01W O 0.4000(6) 0.6902(4) 0.3150(3) 0.080(2) Uani 1 1 d . A .
O02W O 0.2721(6) 0.7765(3) 0.3739(3) 0.072(2) Uani 1 1 d . A .
O03W O 0.4856(6) 0.8135(5) 0.3790(3) 0.089(2) Uani 1 1 d . A .
O04W O 0.2363(2) 0.84619(16) 0.33070(13) 0.0169(6) Uiso 1 1 d . A .
O05W O 0.2386(7) 0.7023(5) 0.2534(4) 0.0494(18) Uiso 0.50 1 d PD A 1
O06W O 0.4325(14) 0.8904(7) 0.3205(8) 0.102(4) Uiso 0.50 1 d PD A 1
O07W O 0.5069(8) 0.7623(6) 0.2661(5) 0.059(2) Uiso 0.50 1 d PD A 1
O08W O 0.3503(9) 0.7762(6) 0.2154(4) 0.051(2) Uiso 0.50 1 d PD A 1
O05' O 0.2105(7) 0.7290(6) 0.2745(5) 0.0494(18) Uiso 0.50 1 d PD A 2
O06' O 0.3931(15) 0.8949(7) 0.3545(8) 0.102(4) Uiso 0.50 1 d PD A 2
O07' O 0.5142(8) 0.8164(6) 0.2793(5) 0.059(2) Uiso 0.50 1 d PD A 2
O08' O 0.3382(9) 0.7999(6) 0.2265(4) 0.051(2) Uiso 0.50 1 d PD A 2
O09' O 0.3539(19) 0.6766(13) 0.2180(10) 0.135(8) Uiso 0.50 1 d P B 2
O1A O 0.5886(3) 0.41403(19) 0.36455(14) 0.0236(7) Uani 1 1 d . . .
C11A C 0.5527(3) 0.4157(2) 0.31971(18) 0.0171(8) Uani 1 1 d . . .
C12A C 0.5527(3) 0.3600(2) 0.27461(17) 0.0147(7) Uani 1 1 d . . .
C13A C 0.5113(3) 0.3575(2) 0.22819(17) 0.0155(8) Uani 1 1 d . . .
H13A H 0.5095 0.3199 0.1974 0.019 Uiso 1 1 calc R . .
C14A C 0.4727(3) 0.4091(2) 0.22633(18) 0.0164(8) Uani 1 1 d . . .
C15A C 0.4764(3) 0.4649(2) 0.27072(18) 0.0174(8) Uani 1 1 d . . .
H15A H 0.4521 0.5008 0.2688 0.021 Uiso 1 1 calc R . .
C16A C 0.5157(3) 0.4689(2) 0.31840(18) 0.0178(8) Uani 1 1 d . . .
S1A S 0.42150(8) 0.39984(6) 0.16529(4) 0.0167(2) Uani 1 1 d . . .
O11A O 0.3690(3) 0.4528(2) 0.17389(15) 0.0286(8) Uani 1 1 d . . .
O12A O 0.5012(3) 0.40344(19) 0.13439(14) 0.0240(7) Uani 1 1 d . . .
O13A O 0.3623(3) 0.33686(18) 0.14467(14) 0.0232(7) Uani 1 1 d . . .
C1A C 0.6032(3) 0.3058(2) 0.27492(19) 0.0179(8) Uani 1 1 d . . .
H1AA H 0.5701 0.2640 0.2490 0.021 Uiso 1 1 calc R . .
H1AB H 0.6030 0.3039 0.3095 0.021 Uiso 1 1 calc R . .
O2A O 0.7743(2) 0.35817(18) 0.35101(13) 0.0205(7) Uani 1 1 d . . .
C21A C 0.7823(3) 0.3450(2) 0.29905(18) 0.0157(8) Uani 1 1 d . . .
C22A C 0.8726(3) 0.3624(2) 0.28648(18) 0.0171(8) Uani 1 1 d . . .
C23A C 0.8865(3) 0.3485(2) 0.23426(18) 0.0163(8) Uani 1 1 d . . .
H23A H 0.9475 0.3595 0.2248 0.020 Uiso 1 1 calc R . .
C24A C 0.8112(3) 0.3186(2) 0.19635(18) 0.0171(8) Uani 1 1 d . . .
C25A C 0.7213(3) 0.3043(2) 0.21031(19) 0.0176(8) Uani 1 1 d . . .
H25A H 0.6700 0.2847 0.1842 0.021 Uiso 1 1 calc R . .
C26A C 0.7048(3) 0.3181(2) 0.26205(17) 0.0142(7) Uani 1 1 d . . .
S2A S 0.82823(8) 0.29688(6) 0.13012(4) 0.0172(2) Uani 1 1 d . . .
O21A O 0.9248(3) 0.3205(3) 0.12719(17) 0.0433(12) Uani 1 1 d . . .
O22A O 0.8068(5) 0.2266(2) 0.10706(16) 0.0456(13) Uani 1 1 d . . .
O23A O 0.7610(4) 0.3247(3) 0.11039(19) 0.0578(18) Uani 1 1 d . . .
C2A C 0.9548(3) 0.3942(2) 0.32803(19) 0.0191(8) Uani 1 1 d . . .
H2AA H 0.9432 0.3803 0.3569 0.023 Uiso 1 1 calc R . .
H2AB H 1.0132 0.3789 0.3134 0.023 Uiso 1 1 calc R . .
O3A O 0.8437(2) 0.47881(17) 0.40589(13) 0.0194(6) Uani 1 1 d . . .
C31A C 0.9151(3) 0.5052(2) 0.38522(18) 0.0174(8) Uani 1 1 d . . .
C32A C 0.9305(3) 0.5729(2) 0.40352(17) 0.0173(8) Uani 1 1 d . . .
C33A C 1.0055(3) 0.6032(2) 0.38675(18) 0.0199(9) Uani 1 1 d . . .
H33A H 1.0180 0.6489 0.3992 0.024 Uiso 1 1 calc R . .
C34A C 1.0629(3) 0.5660(2) 0.35136(18) 0.0190(8) Uani 1 1 d . . .
C35A C 1.0448(3) 0.4996(2) 0.33257(18) 0.0188(8) Uani 1 1 d . . .
H35A H 1.0831 0.4751 0.3078 0.023 Uiso 1 1 calc R . .
C36A C 0.9708(3) 0.4673(2) 0.34944(18) 0.0175(8) Uani 1 1 d . . .
S3A S 1.15985(9) 0.60551(6) 0.33232(5) 0.0221(2) Uani 1 1 d . . .
O31A O 1.2184(3) 0.5573(2) 0.30798(19) 0.0376(10) Uani 1 1 d . . .
O32A O 1.1206(3) 0.6297(2) 0.29642(18) 0.0366(10) Uani 1 1 d . . .
O33A O 1.2070(3) 0.6582(2) 0.37936(16) 0.0315(9) Uani 1 1 d . . .
C3A C 0.8650(3) 0.6128(2) 0.43922(17) 0.0175(8) Uani 1 1 d . . .
H3AA H 0.8996 0.6570 0.4591 0.021 Uiso 1 1 calc R . .
H3AB H 0.8463 0.5936 0.4643 0.021 Uiso 1 1 calc R . .
O4A O 0.6847(3) 0.52935(18) 0.42429(13) 0.0210(7) Uani 1 1 d . . .
C41A C 0.6919(3) 0.5753(2) 0.40331(17) 0.0172(8) Uani 1 1 d . . .
C42A C 0.6102(4) 0.5778(2) 0.37580(18) 0.0204(9) Uani 1 1 d . . .
C43A C 0.6149(4) 0.6252(3) 0.3561(2) 0.0259(10) Uani 1 1 d . . .
H43A H 0.5606 0.6288 0.3378 0.031 Uiso 1 1 calc R . .
C44A C 0.6982(4) 0.6673(3) 0.3628(2) 0.0269(10) Uani 1 1 d . . .
C45A C 0.7789(4) 0.6638(3) 0.3897(2) 0.0242(10) Uani 1 1 d . . .
H45A H 0.8355 0.6931 0.3940 0.029 Uiso 1 1 calc R . .
C46A C 0.7762(3) 0.6169(2) 0.41033(17) 0.0171(8) Uani 1 1 d . . .
S4A S 0.70331(15) 0.72667(10) 0.33698(9) 0.0484(5) Uani 1 1 d . . .
O41A O 0.7983(6) 0.7376(6) 0.3252(5) 0.126(5) Uani 1 1 d . . .
O42A O 0.6379(5) 0.7020(4) 0.2923(2) 0.0657(18) Uani 1 1 d . . .
O43A O 0.6729(7) 0.7793(4) 0.3754(3) 0.087(3) Uani 1 1 d . . .
C4A C 0.5188(4) 0.5307(3) 0.36707(19) 0.0233(9) Uani 1 1 d . . .
H4AA H 0.4644 0.5519 0.3639 0.028 Uiso 1 1 calc R . .
H4AB H 0.5123 0.5193 0.3976 0.028 Uiso 1 1 calc R . .
O1B O 0.7358(3) 0.02366(17) 0.09007(15) 0.0247(7) Uani 1 1 d . . .
C11B C 0.6576(4) -0.0025(2) 0.10579(18) 0.0187(8) Uani 1 1 d . . .
C12B C 0.5910(3) 0.0339(2) 0.13292(18) 0.0184(8) Uani 1 1 d . . .
C13B C 0.5119(4) 0.0021(3) 0.1455(2) 0.0255(10) Uani 1 1 d . . .
H13B H 0.4664 0.0261 0.1645 0.031 Uiso 1 1 calc R . .
C14B C 0.4989(4) -0.0639(3) 0.1305(3) 0.0291(11) Uani 1 1 d . . .
C15B C 0.5661(4) -0.0994(2) 0.1050(2) 0.0254(10) Uani 1 1 d . . .
H15B H 0.5575 -0.1446 0.0964 0.031 Uiso 1 1 calc R . .
C16B C 0.6465(4) -0.0695(2) 0.09187(19) 0.0213(9) Uani 1 1 d . . .
S1B S 0.39823(11) -0.10586(8) 0.14497(10) 0.0494(5) Uani 1 1 d . . .
O11B O 0.3355(4) -0.0584(3) 0.1666(4) 0.071(2) Uani 1 1 d . . .
O12B O 0.3581(4) -0.1577(3) 0.0963(3) 0.075(2) Uani 1 1 d . . .
O13B O 0.4330(4) -0.1301(3) 0.1821(3) 0.0654(19) Uani 1 1 d . . .
C1B C 0.6047(4) 0.1070(2) 0.1506(2) 0.0224(9) Uani 1 1 d . . .
H1BA H 0.5427 0.1217 0.1574 0.027 Uiso 1 1 calc R . .
H1BB H 0.6297 0.1189 0.1225 0.027 Uiso 1 1 calc R . .
O2B O 0.8035(3) 0.14668(17) 0.14852(15) 0.0242(7) Uani 1 1 d . . .
C21B C 0.7685(3) 0.1598(2) 0.19656(18) 0.0166(8) Uani 1 1 d . . .
C22B C 0.8329(3) 0.1871(2) 0.2410(2) 0.0199(9) Uani 1 1 d . . .
C23B C 0.7983(3) 0.1993(2) 0.2889(2) 0.0209(9) Uani 1 1 d . . .
H23B H 0.8405 0.2188 0.3195 0.025 Uiso 1 1 calc R . .
C24B C 0.7021(4) 0.1832(2) 0.29255(19) 0.0195(9) Uani 1 1 d . . .
C25B C 0.6401(3) 0.1538(2) 0.24826(19) 0.0188(8) Uani 1 1 d . . .
H25B H 0.5749 0.1420 0.2511 0.023 Uiso 1 1 calc R . .
C26B C 0.6726(3) 0.1412(2) 0.19941(19) 0.0169(8) Uani 1 1 d . . .
S2B S 0.66011(12) 0.20302(7) 0.35446(5) 0.0293(3) Uani 1 1 d . . .
O21B O 0.5605(4) 0.1735(3) 0.3458(2) 0.0526(15) Uani 1 1 d . . .
O22B O 0.7194(5) 0.1779(3) 0.3824(2) 0.0637(19) Uani 1 1 d . . .
O23B O 0.6719(3) 0.27298(19) 0.37801(14) 0.0250(7) Uani 1 1 d . . .
C2B C 0.9386(3) 0.2033(2) 0.2378(2) 0.0266(11) Uani 1 1 d . . .
H2BA H 0.9486 0.2082 0.2047 0.032 Uiso 1 1 calc R . .
H2BB H 0.9638 0.2451 0.2664 0.032 Uiso 1 1 calc R . .
O3B O 0.9565(3) 0.08743(18) 0.14963(15) 0.0241(7) Uani 1 1 d . . .
C31B C 0.9993(3) 0.0963(2) 0.1960(2) 0.0206(9) Uani 1 1 d . . .
C32B C 1.0507(3) 0.0494(2) 0.1988(2) 0.0220(9) Uani 1 1 d . . .
C33B C 1.0945(4) 0.0577(3) 0.2461(2) 0.0251(10) Uani 1 1 d . . .
H33B H 1.1297 0.0262 0.2482 0.030 Uiso 1 1 calc R . .
C34B C 1.0873(4) 0.1114(3) 0.2904(2) 0.0316(12) Uani 1 1 d . . .
C35B C 1.0360(4) 0.1578(3) 0.2875(2) 0.0285(11) Uani 1 1 d . . .
H35B H 1.0306 0.1942 0.3182 0.034 Uiso 1 1 calc R . .
C36B C 0.9929(3) 0.1519(2) 0.2408(2) 0.0230(10) Uani 1 1 d . . .
S3B S 1.14520(16) 0.12292(10) 0.35108(7) 0.0477(4) Uani 1 1 d . . .
O31B O 1.1546(8) 0.0594(4) 0.3477(3) 0.098(3) Uani 1 1 d . . .
O32B O 1.2335(5) 0.1653(4) 0.3575(3) 0.080(2) Uani 1 1 d . . .
O33B O 1.0833(5) 0.1538(3) 0.3888(2) 0.0631(17) Uani 1 1 d . . .
C3B C 1.0537(3) -0.0114(2) 0.15100(19) 0.0201(9) Uani 1 1 d . . .
H3BA H 1.0611 -0.0004 0.1204 0.024 Uiso 1 1 calc R . .
H3BB H 1.1087 -0.0313 0.1556 0.024 Uiso 1 1 calc R . .
O4B O 0.9046(3) -0.0349(2) 0.07197(15) 0.0295(8) Uani 1 1 d . . .
C41B C 0.8900(4) -0.0661(2) 0.10516(18) 0.0191(8) Uani 1 1 d . . .
C42B C 0.8028(4) -0.1046(2) 0.10086(17) 0.0182(8) Uani 1 1 d . . .
C43B C 0.7908(4) -0.1383(2) 0.13297(19) 0.0209(9) Uani 1 1 d . . .
H43B H 0.7320 -0.1645 0.1308 0.025 Uiso 1 1 calc R . .
C44B C 0.8650(4) -0.1337(2) 0.16832(19) 0.0211(9) Uani 1 1 d . . .
C45B C 0.9488(4) -0.0936(2) 0.17319(19) 0.0203(9) Uani 1 1 d . . .
H45B H 0.9978 -0.0895 0.1984 0.024 Uiso 1 1 calc R . .
C46B C 0.9634(3) -0.0590(2) 0.14214(18) 0.0183(8) Uani 1 1 d . . .
S4B S 0.84699(10) -0.17879(8) 0.20719(6) 0.0297(3) Uani 1 1 d . . .
O41B O 0.9293(3) -0.1563(2) 0.24527(17) 0.0359(10) Uani 1 1 d . . .
O42B O 0.7601(4) -0.1631(3) 0.2313(2) 0.0513(14) Uani 1 1 d . . .
O43B O 0.8390(4) -0.2451(2) 0.1736(2) 0.0420(12) Uani 1 1 d . . .
C4B C 0.7209(4) -0.1085(2) 0.06402(19) 0.0227(9) Uani 1 1 d . . .
H4BA H 0.6914 -0.1542 0.0454 0.027 Uiso 1 1 calc R . .
H4BB H 0.7450 -0.0923 0.0380 0.027 Uiso 1 1 calc R . .
P1 P 0.77157(8) 0.60635(6) 0.59445(4) 0.0163(2) Uani 1 1 d . . .
C111 C 0.8854(3) 0.6288(2) 0.57515(17) 0.0198(9) Uani 1 1 d . . .
C112 C 0.9430(4) 0.5828(3) 0.55086(18) 0.0226(9) Uani 1 1 d . . .
H112 H 0.9210 0.5384 0.5426 0.027 Uiso 1 1 calc R . .
C113 C 1.0321(4) 0.6020(3) 0.5388(2) 0.0277(11) Uani 1 1 d . . .
H113 H 1.0706 0.5706 0.5218 0.033 Uiso 1 1 calc R . .
C114 C 1.0648(4) 0.6668(3) 0.5514(2) 0.0319(12) Uani 1 1 d . . .
H114 H 1.1267 0.6800 0.5442 0.038 Uiso 1 1 calc R . .
C115 C 1.0076(4) 0.7123(3) 0.5745(2) 0.0300(11) Uani 1 1 d . . .
H115 H 1.0298 0.7566 0.5822 0.036 Uiso 1 1 calc R . .
C116 C 0.9181(4) 0.6940(3) 0.58665(19) 0.0233(9) Uani 1 1 d . . .
H116 H 0.8793 0.7255 0.6027 0.028 Uiso 1 1 calc R . .
C121 C 0.7301(4) 0.5222(2) 0.55910(18) 0.0210(9) Uani 1 1 d . . .
C122 C 0.6523(4) 0.5023(3) 0.52168(19) 0.0237(10) Uani 1 1 d . . .
H122 H 0.6192 0.5333 0.5168 0.028 Uiso 1 1 calc R . .
C123 C 0.6245(4) 0.4367(3) 0.4919(2) 0.0305(12) Uani 1 1 d . . .
H123 H 0.5719 0.4228 0.4666 0.037 Uiso 1 1 calc R . .
C124 C 0.6720(5) 0.3921(3) 0.4987(2) 0.0308(12) Uani 1 1 d . . .
H124 H 0.6524 0.3476 0.4777 0.037 Uiso 1 1 calc R . .
C125 C 0.7494(4) 0.4110(3) 0.5363(2) 0.0280(11) Uani 1 1 d . . .
H125 H 0.7814 0.3795 0.5411 0.034 Uiso 1 1 calc R . .
C126 C 0.7783(4) 0.4759(3) 0.56624(19) 0.0238(10) Uani 1 1 d . . .
H126 H 0.8308 0.4893 0.5916 0.029 Uiso 1 1 calc R . .
C131 C 0.7819(3) 0.6253(2) 0.66304(17) 0.0176(8) Uani 1 1 d . . .
C132 C 0.8223(3) 0.6881(2) 0.69616(19) 0.0214(9) Uani 1 1 d . . .
H132 H 0.8422 0.7193 0.6823 0.026 Uiso 1 1 calc R . .
C133 C 0.8334(3) 0.7049(3) 0.74971(18) 0.0224(9) Uani 1 1 d . . .
H133 H 0.8614 0.7474 0.7723 0.027 Uiso 1 1 calc R . .
C134 C 0.8037(4) 0.6598(3) 0.76966(18) 0.0230(10) Uani 1 1 d . . .
H134 H 0.8113 0.6711 0.8060 0.028 Uiso 1 1 calc R . .
C135 C 0.7624(4) 0.5973(3) 0.73662(19) 0.0224(9) Uani 1 1 d . . .
H135 H 0.7413 0.5665 0.7507 0.027 Uiso 1 1 calc R . .
C136 C 0.7518(3) 0.5797(2) 0.68366(19) 0.0211(9) Uani 1 1 d . . .
H136 H 0.7242 0.5370 0.6614 0.025 Uiso 1 1 calc R . .
C141 C 0.6901(3) 0.6519(2) 0.58125(18) 0.0191(8) Uani 1 1 d . . .
C142 C 0.7002(4) 0.6729(3) 0.5410(2) 0.0267(10) Uani 1 1 d . . .
H142 H 0.7533 0.6654 0.5213 0.032 Uiso 1 1 calc R . .
C143 C 0.6323(4) 0.7050(3) 0.5298(2) 0.0311(12) Uani 1 1 d . . .
H143 H 0.6387 0.7192 0.5023 0.037 Uiso 1 1 calc R . .
C144 C 0.5552(4) 0.7163(3) 0.5590(2) 0.0285(11) Uani 1 1 d . . .
H144 H 0.5099 0.7394 0.5519 0.034 Uiso 1 1 calc R . .
C145 C 0.5438(4) 0.6942(3) 0.5986(2) 0.0285(11) Uani 1 1 d . . .
H145 H 0.4903 0.7014 0.6180 0.034 Uiso 1 1 calc R . .
C146 C 0.6105(3) 0.6617(2) 0.60946(19) 0.0222(9) Uani 1 1 d . . .
H146 H 0.6025 0.6460 0.6361 0.027 Uiso 1 1 calc R . .
P2 P 0.28502(7) 0.11681(5) 0.09624(4) 0.01197(19) Uani 1 1 d . . .
C211 C 0.3941(3) 0.1331(2) 0.07032(17) 0.0144(7) Uani 1 1 d . . .
C212 C 0.4298(3) 0.0834(2) 0.03110(18) 0.0187(8) Uani 1 1 d . . .
H212 H 0.3947 0.0409 0.0166 0.022 Uiso 1 1 calc R . .
C213 C 0.5167(4) 0.0969(3) 0.0137(2) 0.0251(10) Uani 1 1 d . . .
H213 H 0.5411 0.0635 -0.0127 0.030 Uiso 1 1 calc R . .
C214 C 0.5679(3) 0.1588(3) 0.0347(2) 0.0253(10) Uani 1 1 d . . .
H214 H 0.6278 0.1675 0.0232 0.030 Uiso 1 1 calc R . .
C215 C 0.5320(4) 0.2080(3) 0.0726(2) 0.0253(10) Uani 1 1 d . . .
H215 H 0.5671 0.2505 0.0866 0.030 Uiso 1 1 calc R . .
C216 C 0.4449(3) 0.1958(2) 0.0901(2) 0.0207(9) Uani 1 1 d . . .
H216 H 0.4199 0.2299 0.1155 0.025 Uiso 1 1 calc R . .
C221 C 0.2349(3) 0.0334(2) 0.06247(16) 0.0139(7) Uani 1 1 d . . .
C222 C 0.2792(3) -0.0152(2) 0.06777(19) 0.0187(8) Uani 1 1 d . . .
H222 H 0.3359 -0.0042 0.0900 0.022 Uiso 1 1 calc R . .
C223 C 0.2396(4) -0.0797(2) 0.0402(2) 0.0245(10) Uani 1 1 d . . .
H223 H 0.2694 -0.1127 0.0438 0.029 Uiso 1 1 calc R . .
C224 C 0.1578(4) -0.0959(2) 0.0079(2) 0.0261(10) Uani 1 1 d . . .
H224 H 0.1309 -0.1400 -0.0104 0.031 Uiso 1 1 calc R . .
C225 C 0.1146(4) -0.0480(3) 0.0019(2) 0.0243(10) Uani 1 1 d . . .
H225 H 0.0591 -0.0596 -0.0212 0.029 Uiso 1 1 calc R . .
C226 C 0.1515(3) 0.0165(2) 0.02941(17) 0.0171(8) Uani 1 1 d . . .
H226 H 0.1206 0.0492 0.0259 0.021 Uiso 1 1 calc R . .
C231 C 0.3086(3) 0.1382(2) 0.16450(16) 0.0145(7) Uani 1 1 d . . .
C232 C 0.3349(4) 0.2045(2) 0.19546(19) 0.0209(9) Uani 1 1 d . . .
H232 H 0.3347 0.2357 0.1807 0.025 Uiso 1 1 calc R . .
C233 C 0.3611(4) 0.2236(3) 0.2482(2) 0.0258(10) Uani 1 1 d . . .
H233 H 0.3798 0.2681 0.2695 0.031 Uiso 1 1 calc R . .
C234 C 0.3600(4) 0.1784(3) 0.2697(2) 0.0302(12) Uani 1 1 d . . .
H234 H 0.3787 0.1919 0.3056 0.036 Uiso 1 1 calc R . .
C235 C 0.3318(4) 0.1134(3) 0.2392(2) 0.0293(11) Uani 1 1 d . . .
H235 H 0.3306 0.0825 0.2543 0.035 Uiso 1 1 calc R . .
C236 C 0.3052(4) 0.0930(2) 0.18645(19) 0.0211(9) Uani 1 1 d . . .
H236 H 0.2848 0.0485 0.1657 0.025 Uiso 1 1 calc R . .
C241 C 0.2024(3) 0.1645(2) 0.08719(17) 0.0137(7) Uani 1 1 d . . .
C242 C 0.2151(3) 0.1949(2) 0.05327(19) 0.0179(8) Uani 1 1 d . . .
H242 H 0.2735 0.1969 0.0383 0.022 Uiso 1 1 calc R . .
C243 C 0.1421(4) 0.2228(3) 0.0410(2) 0.0251(10) Uani 1 1 d . . .
H243 H 0.1493 0.2414 0.0161 0.030 Uiso 1 1 calc R . .
C244 C 0.0589(4) 0.2234(2) 0.0651(2) 0.0242(10) Uani 1 1 d . . .
H244 H 0.0097 0.2432 0.0574 0.029 Uiso 1 1 calc R . .
C245 C 0.0480(4) 0.1947(3) 0.1006(2) 0.0231(9) Uani 1 1 d . . .
H245 H -0.0089 0.1952 0.1172 0.028 Uiso 1 1 calc R . .
C246 C 0.1184(3) 0.1656(2) 0.11207(18) 0.0191(8) Uani 1 1 d . . .
H246 H 0.1105 0.1464 0.1366 0.023 Uiso 1 1 calc R . .
P3 P 0.14184(8) 0.39142(6) -0.00032(5) 0.0153(2) Uani 1 1 d . . .
C311 C 0.1372(3) 0.4386(2) 0.06705(18) 0.0173(8) Uani 1 1 d . . .
C312 C 0.1743(4) 0.5039(3) 0.0889(2) 0.0280(11) Uani 1 1 d . . .
H312 H 0.2003 0.5248 0.0678 0.034 Uiso 1 1 calc R . .
C313 C 0.1733(5) 0.5388(3) 0.1420(2) 0.0400(16) Uani 1 1 d . . .
H313 H 0.1995 0.5833 0.1571 0.048 Uiso 1 1 calc R . .
C314 C 0.1339(4) 0.5084(3) 0.1729(2) 0.0335(13) Uani 1 1 d . . .
H314 H 0.1322 0.5324 0.2090 0.040 Uiso 1 1 calc R . .
C315 C 0.0974(4) 0.4436(3) 0.1513(2) 0.0264(10) Uani 1 1 d . . .
H315 H 0.0713 0.4229 0.1726 0.032 Uiso 1 1 calc R . .
C316 C 0.0985(4) 0.4084(3) 0.0985(2) 0.0225(9) Uani 1 1 d . . .
H316 H 0.0730 0.3637 0.0837 0.027 Uiso 1 1 calc R . .
C321 C 0.1518(3) 0.4418(2) -0.03632(18) 0.0170(8) Uani 1 1 d . . .
C322 C 0.2392(4) 0.4794(3) -0.0329(2) 0.0235(10) Uani 1 1 d . . .
H322 H 0.2926 0.4757 -0.0140 0.028 Uiso 1 1 calc R . .
C323 C 0.2476(4) 0.5224(3) -0.0573(2) 0.0265(10) Uani 1 1 d . . .
H323 H 0.3063 0.5492 -0.0544 0.032 Uiso 1 1 calc R . .
C324 C 0.1695(4) 0.5259(3) -0.0860(2) 0.0247(10) Uani 1 1 d . . .
H324 H 0.1751 0.5552 -0.1026 0.030 Uiso 1 1 calc R . .
C325 C 0.0841(4) 0.4874(3) -0.0906(2) 0.0274(11) Uani 1 1 d . . .
H325 H 0.0317 0.4896 -0.1111 0.033 Uiso 1 1 calc R . .
C326 C 0.0741(3) 0.4450(3) -0.0653(2) 0.0221(9) Uani 1 1 d . . .
H326 H 0.0149 0.4188 -0.0680 0.027 Uiso 1 1 calc R . .
C331 C 0.2437(3) 0.3524(2) -0.00888(18) 0.0169(8) Uani 1 1 d . . .
C332 C 0.2909(3) 0.3456(2) 0.03276(18) 0.0166(8) Uani 1 1 d . . .
H332 H 0.2714 0.3643 0.0667 0.020 Uiso 1 1 calc R . .
C333 C 0.3661(3) 0.3114(2) 0.0241(2) 0.0198(9) Uani 1 1 d . . .
H333 H 0.3975 0.3060 0.0520 0.024 Uiso 1 1 calc R . .
C334 C 0.3954(3) 0.2850(2) -0.0252(2) 0.0220(9) Uani 1 1 d . . .
H334 H 0.4473 0.2620 -0.0307 0.026 Uiso 1 1 calc R . .
C335 C 0.3498(3) 0.2918(2) -0.0665(2) 0.0231(10) Uani 1 1 d . . .
H335 H 0.3709 0.2736 -0.1001 0.028 Uiso 1 1 calc R . .
C336 C 0.2736(3) 0.3250(3) -0.05904(19) 0.0218(9) Uani 1 1 d . . .
H336 H 0.2419 0.3293 -0.0874 0.026 Uiso 1 1 calc R . .
C341 C 0.0360(3) 0.3328(2) -0.02307(18) 0.0176(8) Uani 1 1 d . . .
C342 C -0.0489(4) 0.3506(3) -0.0042(3) 0.0328(13) Uani 1 1 d . . .
H342 H -0.0500 0.3932 0.0204 0.039 Uiso 1 1 calc R . .
C343 C -0.1328(4) 0.3060(3) -0.0212(3) 0.0371(15) Uani 1 1 d . . .
H343 H -0.1907 0.3181 -0.0081 0.045 Uiso 1 1 calc R . .
C344 C -0.1307(4) 0.2444(3) -0.0573(2) 0.0300(11) Uani 1 1 d . . .
H344 H -0.1876 0.2141 -0.0690 0.036 Uiso 1 1 calc R . .
C345 C -0.0469(4) 0.2263(3) -0.0764(2) 0.0308(12) Uani 1 1 d . . .
H345 H -0.0464 0.1838 -0.1012 0.037 Uiso 1 1 calc R . .
C346 C 0.0379(3) 0.2707(3) -0.0591(2) 0.0228(9) Uani 1 1 d . . .
H346 H 0.0958 0.2583 -0.0720 0.027 Uiso 1 1 calc R . .
C1 C 0.4690(4) 0.5210(3) 0.0500(2) 0.0261(11) Uani 1 1 d . . .
C2 C 0.4936(4) 0.4602(3) 0.0269(2) 0.0282(12) Uani 1 1 d . . .
H2 H 0.4896 0.4326 0.0451 0.034 Uiso 1 1 calc R . .
C6 C 0.4759(4) 0.5612(3) 0.0226(2) 0.0285(12) Uani 1 1 d . . .
H6 H 0.4596 0.6032 0.0379 0.034 Uiso 1 1 calc R . .
C7 C 0.4414(4) 0.5446(3) 0.1047(3) 0.0317(12) Uani 1 1 d . . .
H7A H 0.3962 0.5751 0.1092 0.038 Uiso 1 1 calc R . .
H7B H 0.4101 0.5077 0.1118 0.038 Uiso 1 1 calc R . .
N8 N 0.5270(3) 0.5772(2) 0.1414(2) 0.0271(9) Uani 1 1 d . . .
N9 N 0.6599(3) 0.5884(2) 0.18454(18) 0.0250(9) Uani 1 1 d . . .
C9 C 0.5704(5) 0.6396(3) 0.1542(3) 0.0339(13) Uani 1 1 d . . .
H9 H 0.5465 0.6714 0.1455 0.041 Uiso 1 1 calc R . .
C10 C 0.6539(5) 0.6472(3) 0.1816(2) 0.0330(12) Uani 1 1 d . . .
H10 H 0.6995 0.6854 0.1959 0.040 Uiso 1 1 calc R . .
C12 C 0.5826(4) 0.5467(3) 0.1598(2) 0.0242(10) Uani 1 1 d . . .
H12 H 0.5692 0.5029 0.1558 0.029 Uiso 1 1 calc R . .
C13 C 0.7401(4) 0.5755(3) 0.2111(2) 0.0306(11) Uani 1 1 d . . .
H13C H 0.7597 0.6128 0.2444 0.037 Uiso 1 1 calc R . .
H13D H 0.7942 0.5715 0.1895 0.037 Uiso 1 1 calc R . .
C14 C 0.7175(4) 0.5149(3) 0.2215(3) 0.0342(13) Uani 1 1 d . . .
H14A H 0.7043 0.4769 0.1881 0.041 Uiso 1 1 calc R . .
H14B H 0.6600 0.5170 0.2403 0.041 Uiso 1 1 calc R . .
C15 C 0.7989(5) 0.5069(4) 0.2534(2) 0.0380(14) Uani 1 1 d . . .
H15C H 0.7789 0.4690 0.2620 0.046 Uiso 1 1 calc R . .
H15D H 0.8127 0.5455 0.2864 0.046 Uiso 1 1 calc R . .
C16 C 0.8891(4) 0.4977(3) 0.2259(2) 0.0321(12) Uani 1 1 d . . .
H16A H 0.9386 0.4930 0.2484 0.048 Uiso 1 1 calc R . .
H16B H 0.9101 0.5353 0.2178 0.048 Uiso 1 1 calc R . .
H16C H 0.8766 0.4588 0.1937 0.048 Uiso 1 1 calc R . .
C3 C 1.0561(10) 0.0442(6) 0.4854(4) 0.199(3) Uiso 1 1 d D . .
H3 H 1.0944 0.0746 0.4758 0.238 Uiso 1 1 calc R . .
C4 C 0.9984(7) -0.0092(5) 0.4462(3) 0.199(3) Uiso 1 1 d D . .
C5 C 0.9416(10) -0.0537(6) 0.4626(4) 0.199(3) Uiso 1 1 d D . .
H5 H 0.9018 -0.0902 0.4375 0.238 Uiso 1 1 calc R . .
C17 C 0.9959(12) -0.0195(9) 0.3908(5) 0.199(3) Uiso 1 1 d D . .
H17A H 1.0613 -0.0062 0.3843 0.238 Uiso 1 1 calc R . .
H17B H 0.9800 -0.0666 0.3706 0.238 Uiso 1 1 calc R . .
N18 N 0.9356(8) 0.0101(7) 0.3686(4) 0.199(3) Uiso 1 1 d D . .
C19 C 0.9040(10) -0.0103(7) 0.3177(4) 0.199(3) Uiso 1 1 d D . .
H19 H 0.9190 -0.0475 0.2906 0.238 Uiso 1 1 calc R . .
N20 N 0.8485(9) 0.0298(7) 0.3110(5) 0.199(3) Uiso 1 1 d D . .
C21 C 0.8447(13) 0.0774(7) 0.3598(6) 0.199(3) Uiso 1 1 d D . .
H21 H 0.8107 0.1125 0.3674 0.238 Uiso 1 1 calc R . .
C22 C 0.8977(13) 0.0654(8) 0.3947(5) 0.199(3) Uiso 1 1 d D . .
H22 H 0.9071 0.0907 0.4310 0.238 Uiso 1 1 calc R . .
C23 C 0.7990(13) 0.0255(10) 0.2619(7) 0.199(3) Uiso 1 1 d D . .
H23C H 0.8389 0.0063 0.2335 0.238 Uiso 1 1 calc R . .
H23D H 0.7967 0.0701 0.2650 0.238 Uiso 1 1 calc R . .
C24 C 0.6992(14) -0.0124(12) 0.2452(8) 0.199(3) Uiso 1 1 d D . .
H24A H 0.6705 -0.0050 0.2159 0.238 Uiso 1 1 calc R . .
H24B H 0.7001 -0.0592 0.2343 0.238 Uiso 1 1 calc R . .
C25 C 0.6444(17) 0.0118(14) 0.2914(8) 0.199(3) Uiso 1 1 d D . .
H25C H 0.6599 -0.0075 0.3162 0.238 Uiso 1 1 calc R . .
H25D H 0.6610 0.0593 0.3091 0.238 Uiso 1 1 calc R . .
C26 C 0.5415(18) -0.0066(14) 0.2736(10) 0.199(3) Uiso 1 1 d D . .
H26A H 0.5046 0.0099 0.3034 0.298 Uiso 1 1 calc R . .
H26B H 0.5253 -0.0538 0.2571 0.298 Uiso 1 1 calc R . .
H26C H 0.5271 0.0119 0.2486 0.298 Uiso 1 1 calc R . .
O10W O 0.6179(3) 0.3457(2) 0.05542(17) 0.0293(8) Uani 1 1 d . . .
O11W O 0.3790(3) -0.2882(2) 0.05262(19) 0.0366(10) Uani 1 1 d . . .
O12W O 0.5725(3) -0.2047(2) 0.18819(19) 0.0365(10) Uani 1 1 d . . .
O13W O 0.3513(4) 0.5729(2) 0.24212(19) 0.0383(10) Uani 1 1 d . . .
O14W O 0.3003(5) 0.6696(3) 0.1235(2) 0.0554(15) Uani 1 1 d . . .
O15W O 0.3953(5) 0.1100(4) 0.3663(3) 0.0694(18) Uani 1 1 d . . .
O16W O 1.1281(6) 0.2194(4) 0.4939(2) 0.078(2) Uani 1 1 d . . .
O17W O 0.4075(5) 0.6660(4) 0.4011(4) 0.081(2) Uani 1 1 d . . .
O18W O -0.0401(9) -0.3292(5) 0.1805(3) 0.116(4) Uani 1 1 d . . .
O19W O 0.9622(6) 0.6812(6) 0.2804(4) 0.103(3) Uani 1 1 d . . .
O20W O 0.1171(8) -0.1798(5) 0.2166(4) 0.046(2) Uiso 0.50 1 d P C 1
O21W O 0.1328(7) -0.3043(5) 0.1674(4) 0.068(2) Uiso 0.75 1 d P D 1
O22W O 0.7008(10) 0.8155(7) 0.4790(5) 0.064(3) Uiso 0.50 1 d P E 1
O23W O 0.6859(12) 0.8788(8) 0.3303(6) 0.073(4) Uiso 0.50 1 d P F 1
O24W O 0.2059(9) -0.0667(6) 0.2245(5) 0.057(3) Uiso 0.50 1 d P G 1
O25W O 0.2942(15) -0.0190(10) 0.3221(8) 0.104(6) Uiso 0.50 1 d P H 1
O26W O 0.9528(12) 0.2324(8) 0.5365(6) 0.075(4) Uiso 0.50 1 d P I 1
O27W O 0.5989(18) 0.8889(12) 0.5386(10) 0.125(7) Uiso 0.50 1 d P J 1
O28W O 0.7538(16) 0.8934(10) 0.3435(8) 0.101(6) Uiso 0.50 1 d P K 2
O29W O 0.3713(19) -0.0209(13) 0.2972(10) 0.131(8) Uiso 0.50 1 d P L 2
O30W O 0.7478(17) 0.8497(12) 0.4795(9) 0.113(7) Uiso 0.50 1 d P M 2
O31W O 0.995(2) 0.2212(15) 0.5532(12) 0.153(10) Uiso 0.50 1 d P N 2
O32W O 0.1680(12) -0.2493(8) 0.1758(7) 0.081(4) Uiso 0.50 1 d P O 2
O33W O 0.1667(11) -0.1187(7) 0.1926(6) 0.069(4) Uiso 0.50 1 d P P 2
O34W O 0.194(2) -0.0583(16) 0.2975(13) 0.164(11) Uiso 0.50 1 d P Q 2
O35W O 0.741(3) 0.944(2) 0.5654(18) 0.118(14) Uiso 0.25 1 d P R 2
O36W O 0.7797(11) 1.2408(7) 0.4910(6) 0.101(4) Uiso 0.67 1 d P . .
O37W O 0.626(2) 1.0880(15) 0.4278(12) 0.105(9) Uiso 0.33 1 d P . .
O38W O 0.731(3) 0.9524(17) 0.4311(14) 0.087(9) Uiso 0.25 1 d P . .
O39W O 0.258(4) 0.940(2) 0.4287(19) 0.127(15) Uiso 0.25 1 d P . .
O40W O 0.4466(15) 0.7949(10) 0.4732(8) 0.102(6) Uiso 0.50 1 d P . .
O41W O 0.5895(16) 0.9536(11) 0.3930(9) 0.114(7) Uiso 0.50 1 d P . .
O42W O 0.1122(16) 0.8367(11) 0.4015(9) 0.113(6) Uiso 0.50 1 d P . .
O43W O 1.0637(19) 0.8187(13) 0.3034(10) 0.134(8) Uiso 0.50 1 d P . .

loop_
_atom_site_aniso_label
_atom_site_aniso_U_11
_atom_site_aniso_U_22
_atom_site_aniso_U_33
_atom_site_aniso_U_23
_atom_site_aniso_U_13
_atom_site_aniso_U_12
Gd1 0.0418(2) 0.0676(3) 0.0716(3) 0.0425(2) 0.01073(19) -0.00008(18)
O01W 0.073(5) 0.092(6) 0.084(5) 0.046(5) 0.007(4) 0.006(4)
O02W 0.095(5) 0.050(4) 0.084(5) 0.034(3) 0.036(4) 0.022(4)
O03W 0.088(6) 0.119(7) 0.070(5) 0.049(5) 0.006(4) 0.008(5)
O1A 0.0241(17) 0.0297(19) 0.0194(16) 0.0123(15) -0.0011(13) 0.0050(14)
C11A 0.0155(19) 0.021(2) 0.0166(19) 0.0094(17) 0.0016(15) 0.0039(16)
C12A 0.0106(17) 0.0165(19) 0.0170(19) 0.0064(16) 0.0011(14) 0.0034(14)
C13A 0.0135(18) 0.0170(19) 0.0157(19) 0.0062(16) -0.0009(15) 0.0029(15)
C14A 0.0141(18) 0.018(2) 0.0172(19) 0.0072(16) -0.0012(15) 0.0029(15)
C15A 0.0129(18) 0.021(2) 0.019(2) 0.0075(17) 0.0006(15) 0.0060(16)
C16A 0.0117(18) 0.020(2) 0.020(2) 0.0053(17) 0.0010(15) 0.0043(15)
S1A 0.0160(5) 0.0181(5) 0.0172(5) 0.0079(4) -0.0012(4) 0.0039(4)
O11A 0.036(2) 0.0280(19) 0.0243(18) 0.0091(15) -0.0041(15) 0.0170(16)
O12A 0.0215(17) 0.0292(19) 0.0209(17) 0.0112(15) 0.0025(13) -0.0016(14)
O13A 0.0222(17) 0.0252(18) 0.0207(16) 0.0109(14) -0.0063(13) -0.0051(14)
C1A 0.0121(18) 0.019(2) 0.023(2) 0.0097(17) 0.0005(16) 0.0027(15)
O2A 0.0193(16) 0.0245(17) 0.0179(15) 0.0089(13) -0.0005(12) 0.0034(13)
C21A 0.0135(18) 0.0152(19) 0.0185(19) 0.0062(16) -0.0006(15) 0.0039(15)
C22A 0.0130(18) 0.0148(19) 0.021(2) 0.0042(16) -0.0012(15) 0.0036(15)
C23A 0.0133(18) 0.0143(19) 0.020(2) 0.0051(16) 0.0009(15) 0.0043(15)
C24A 0.0149(19) 0.019(2) 0.020(2) 0.0082(17) 0.0033(16) 0.0079(16)
C25A 0.0142(19) 0.017(2) 0.023(2) 0.0090(17) -0.0016(16) 0.0024(15)
C26A 0.0137(18) 0.0139(18) 0.0163(18) 0.0064(15) 0.0004(14) 0.0053(14)
S2A 0.0179(5) 0.0176(5) 0.0187(5) 0.0087(4) 0.0026(4) 0.0068(4)
O21A 0.028(2) 0.055(3) 0.026(2) -0.002(2) 0.0113(17) -0.010(2)
O22A 0.093(4) 0.0206(19) 0.0188(19) 0.0060(16) 0.005(2) 0.000(2)
O23A 0.062(3) 0.110(5) 0.036(2) 0.048(3) 0.023(2) 0.068(4)
C2A 0.0138(19) 0.019(2) 0.021(2) 0.0043(17) -0.0030(16) 0.0027(16)
O3A 0.0172(15) 0.0226(16) 0.0195(15) 0.0095(13) 0.0014(12) 0.0034(13)
C31A 0.0143(19) 0.024(2) 0.0170(19) 0.0109(17) -0.0019(15) 0.0048(16)
C32A 0.0166(19) 0.022(2) 0.0125(18) 0.0053(16) -0.0011(15) 0.0064(16)
C33A 0.020(2) 0.022(2) 0.018(2) 0.0092(17) -0.0005(16) 0.0017(17)
C34A 0.018(2) 0.024(2) 0.0157(19) 0.0089(17) 0.0013(16) 0.0024(17)
C35A 0.018(2) 0.021(2) 0.017(2) 0.0053(17) 0.0001(16) 0.0058(17)
C36A 0.0137(18) 0.021(2) 0.0168(19) 0.0061(17) -0.0024(15) 0.0049(16)
S3A 0.0245(6) 0.0238(6) 0.0193(5) 0.0104(4) 0.0041(4) 0.0020(4)
O31A 0.038(2) 0.030(2) 0.049(3) 0.017(2) 0.023(2) 0.0096(18)
O32A 0.039(2) 0.043(2) 0.037(2) 0.029(2) -0.0009(18) -0.0023(19)
O33A 0.0271(19) 0.035(2) 0.0270(19) 0.0094(17) 0.0017(15) -0.0030(16)
C3A 0.021(2) 0.019(2) 0.0115(18) 0.0040(16) -0.0009(15) 0.0041(16)
O4A 0.0223(16) 0.0255(17) 0.0174(15) 0.0106(14) 0.0025(13) 0.0047(14)
C41A 0.021(2) 0.021(2) 0.0110(17) 0.0055(16) 0.0037(15) 0.0088(17)
C42A 0.022(2) 0.025(2) 0.0138(19) 0.0042(17) 0.0026(16) 0.0111(18)
C43A 0.029(3) 0.029(3) 0.022(2) 0.009(2) 0.0014(19) 0.012(2)
C44A 0.030(3) 0.030(3) 0.027(3) 0.016(2) 0.002(2) 0.011(2)
C45A 0.026(2) 0.030(3) 0.023(2) 0.014(2) 0.0056(19) 0.011(2)
C46A 0.021(2) 0.020(2) 0.0106(17) 0.0044(16) 0.0033(15) 0.0074(17)
S4A 0.0529(10) 0.0507(10) 0.0608(12) 0.0422(10) -0.0030(9) 0.0121(8)
O41A 0.063(5) 0.167(9) 0.248(13) 0.188(10) 0.029(6) 0.026(5)
O42A 0.086(5) 0.085(5) 0.057(4) 0.055(4) 0.005(3) 0.035(4)
O43A 0.133(7) 0.071(5) 0.066(4) 0.041(4) -0.033(5) 0.012(5)
C4A 0.020(2) 0.028(2) 0.019(2) 0.0035(19) 0.0014(17) 0.0085(19)
O1B 0.034(2) 0.0167(16) 0.0248(18) 0.0094(14) 0.0076(15) 0.0037(14)
C11B 0.024(2) 0.0153(19) 0.0167(19) 0.0081(16) -0.0056(16) 0.0003(16)
C12B 0.022(2) 0.0135(19) 0.019(2) 0.0072(16) -0.0074(16) 0.0003(16)
C13B 0.017(2) 0.021(2) 0.041(3) 0.018(2) -0.008(2) 0.0004(18)
C14B 0.018(2) 0.020(2) 0.048(3) 0.016(2) -0.009(2) -0.0043(18)
C15B 0.025(2) 0.013(2) 0.037(3) 0.010(2) -0.011(2) -0.0030(17)
C16B 0.027(2) 0.0130(19) 0.021(2) 0.0062(17) -0.0098(18) -0.0007(17)
S1B 0.0191(6) 0.0297(8) 0.1128(17) 0.0438(10) 0.0050(8) 0.0011(5)
O11B 0.027(2) 0.040(3) 0.165(7) 0.058(4) 0.025(3) 0.011(2)
O12B 0.030(3) 0.031(3) 0.154(7) 0.034(4) -0.030(3) -0.015(2)
O13B 0.042(3) 0.068(4) 0.125(6) 0.077(4) 0.026(3) 0.015(3)
C1B 0.022(2) 0.015(2) 0.033(3) 0.0124(19) -0.0046(19) 0.0033(17)
O2B 0.0325(19) 0.0160(15) 0.0261(18) 0.0091(14) 0.0124(15) 0.0052(14)
C21B 0.019(2) 0.0104(17) 0.019(2) 0.0048(15) 0.0024(16) 0.0016(15)
C22B 0.0134(19) 0.0127(19) 0.028(2) 0.0035(17) 0.0002(17) 0.0003(15)
C23B 0.020(2) 0.0141(19) 0.024(2) 0.0025(17) -0.0053(17) 0.0019(16)
C24B 0.024(2) 0.016(2) 0.020(2) 0.0068(17) 0.0047(17) 0.0071(17)
C25B 0.0146(19) 0.0134(19) 0.027(2) 0.0067(17) 0.0013(17) 0.0021(15)
C26B 0.0161(19) 0.0107(18) 0.025(2) 0.0083(16) -0.0010(16) 0.0020(15)
S2B 0.0438(8) 0.0250(6) 0.0238(6) 0.0124(5) 0.0107(5) 0.0109(6)
O21B 0.054(3) 0.042(3) 0.045(3) 0.003(2) 0.026(2) -0.010(2)
O22B 0.111(5) 0.074(4) 0.034(3) 0.034(3) 0.022(3) 0.064(4)
O23B 0.0308(19) 0.0253(18) 0.0193(16) 0.0081(14) 0.0065(14) 0.0068(15)
C2B 0.015(2) 0.016(2) 0.044(3) 0.008(2) 0.000(2) -0.0010(17)
O3B 0.0207(17) 0.0240(18) 0.0271(18) 0.0091(15) 0.0043(14) 0.0042(14)
C31B 0.0134(19) 0.018(2) 0.030(2) 0.0102(19) 0.0058(17) 0.0004(16)
C32B 0.014(2) 0.022(2) 0.030(2) 0.0108(19) 0.0087(18) 0.0017(17)
C33B 0.023(2) 0.024(2) 0.026(2) 0.007(2) 0.0031(19) 0.0053(19)
C34B 0.026(3) 0.032(3) 0.032(3) 0.009(2) -0.001(2) 0.004(2)
C35B 0.020(2) 0.020(2) 0.032(3) -0.002(2) -0.002(2) -0.0004(18)
C36B 0.0125(19) 0.018(2) 0.034(3) 0.0058(19) 0.0033(18) -0.0007(16)
S3B 0.0627(12) 0.0479(10) 0.0268(7) 0.0058(7) -0.0058(7) 0.0192(9)
O31B 0.182(9) 0.058(4) 0.049(4) 0.012(3) -0.033(5) 0.047(5)
O32B 0.055(4) 0.117(6) 0.044(3) 0.019(4) -0.024(3) -0.016(4)
O33B 0.092(5) 0.061(4) 0.031(3) 0.008(3) 0.006(3) 0.023(3)
C3B 0.017(2) 0.024(2) 0.023(2) 0.0111(18) 0.0098(17) 0.0068(17)
O4B 0.038(2) 0.032(2) 0.0259(19) 0.0211(17) -0.0022(16) -0.0003(17)
C41B 0.027(2) 0.017(2) 0.0159(19) 0.0080(16) 0.0023(17) 0.0079(17)
C42B 0.026(2) 0.0109(18) 0.0137(19) 0.0004(15) -0.0030(16) 0.0048(16)
C43B 0.025(2) 0.016(2) 0.021(2) 0.0073(17) -0.0038(17) 0.0005(17)
C44B 0.026(2) 0.021(2) 0.020(2) 0.0124(18) 0.0009(18) 0.0038(18)
C45B 0.022(2) 0.023(2) 0.018(2) 0.0092(18) 0.0036(17) 0.0076(18)
C46B 0.022(2) 0.018(2) 0.0155(19) 0.0046(16) 0.0049(16) 0.0084(17)
S4B 0.0247(6) 0.0394(7) 0.0352(7) 0.0287(6) -0.0048(5) -0.0026(5)
O41B 0.034(2) 0.046(3) 0.032(2) 0.026(2) -0.0083(17) -0.0055(19)
O42B 0.038(3) 0.084(4) 0.062(3) 0.059(3) 0.014(2) 0.016(3)
O43B 0.050(3) 0.035(2) 0.048(3) 0.030(2) -0.019(2) -0.007(2)
C4B 0.033(3) 0.0129(19) 0.020(2) 0.0053(17) -0.0050(19) 0.0018(18)
P1 0.0156(5) 0.0198(5) 0.0099(5) 0.0027(4) -0.0006(4) 0.0014(4)
C111 0.019(2) 0.027(2) 0.0121(18) 0.0069(17) 0.0022(15) 0.0026(18)
C112 0.022(2) 0.031(3) 0.015(2) 0.0072(18) 0.0043(17) 0.0091(19)
C113 0.024(2) 0.042(3) 0.020(2) 0.011(2) 0.0061(19) 0.012(2)
C114 0.023(2) 0.045(3) 0.028(3) 0.015(2) 0.009(2) 0.002(2)
C115 0.029(3) 0.032(3) 0.024(2) 0.008(2) 0.009(2) -0.002(2)
C116 0.024(2) 0.025(2) 0.017(2) 0.0041(18) 0.0058(18) 0.0039(19)
C121 0.022(2) 0.024(2) 0.0118(19) 0.0029(17) -0.0024(16) 0.0001(18)
C122 0.027(2) 0.026(2) 0.017(2) 0.0094(19) -0.0034(18) -0.0011(19)
C123 0.038(3) 0.029(3) 0.018(2) 0.007(2) -0.010(2) -0.007(2)
C124 0.043(3) 0.021(2) 0.021(2) 0.0035(19) -0.001(2) -0.005(2)
C125 0.038(3) 0.024(2) 0.020(2) 0.0068(19) 0.000(2) 0.002(2)
C126 0.026(2) 0.024(2) 0.017(2) 0.0056(18) -0.0032(18) 0.0004(19)
C131 0.0124(18) 0.024(2) 0.0128(18) 0.0040(16) 0.0010(14) 0.0010(16)
C132 0.019(2) 0.024(2) 0.018(2) 0.0065(18) 0.0026(17) -0.0016(17)
C133 0.017(2) 0.029(2) 0.0109(18) -0.0014(17) 0.0008(15) 0.0000(18)
C134 0.019(2) 0.035(3) 0.0121(19) 0.0061(18) 0.0021(16) 0.0066(19)
C135 0.023(2) 0.029(2) 0.016(2) 0.0085(18) 0.0043(17) 0.0058(19)
C136 0.020(2) 0.022(2) 0.020(2) 0.0071(18) 0.0009(17) 0.0002(17)
C141 0.017(2) 0.021(2) 0.0158(19) 0.0031(17) -0.0001(16) 0.0043(16)
C142 0.029(3) 0.033(3) 0.022(2) 0.011(2) 0.0066(19) 0.015(2)
C143 0.032(3) 0.040(3) 0.026(3) 0.016(2) 0.002(2) 0.011(2)
C144 0.025(2) 0.027(3) 0.029(3) 0.006(2) -0.003(2) 0.008(2)
C145 0.019(2) 0.030(3) 0.028(3) 0.004(2) -0.0007(19) 0.001(2)
C146 0.019(2) 0.022(2) 0.018(2) 0.0017(18) 0.0004(17) 0.0005(17)
P2 0.0096(4) 0.0128(5) 0.0134(5) 0.0054(4) 0.0009(3) 0.0005(4)
C211 0.0091(16) 0.019(2) 0.0180(19) 0.0101(16) 0.0003(14) 0.0028(14)
C212 0.019(2) 0.016(2) 0.020(2) 0.0056(17) 0.0034(16) 0.0024(16)
C213 0.024(2) 0.031(3) 0.027(2) 0.015(2) 0.0136(19) 0.012(2)
C214 0.014(2) 0.035(3) 0.036(3) 0.024(2) 0.0095(19) 0.0044(19)
C215 0.019(2) 0.027(2) 0.030(3) 0.016(2) -0.0004(19) -0.0073(19)
C216 0.017(2) 0.020(2) 0.024(2) 0.0076(18) 0.0045(17) 0.0000(17)
C221 0.0124(17) 0.0134(18) 0.0142(18) 0.0046(15) 0.0017(14) -0.0005(14)
C222 0.018(2) 0.016(2) 0.023(2) 0.0087(17) 0.0039(17) 0.0047(16)
C223 0.029(2) 0.013(2) 0.031(3) 0.0068(19) 0.008(2) 0.0049(18)
C224 0.024(2) 0.017(2) 0.032(3) 0.0057(19) 0.006(2) -0.0017(18)
C225 0.021(2) 0.025(2) 0.019(2) 0.0034(18) -0.0002(17) -0.0069(18)
C226 0.0156(19) 0.019(2) 0.0166(19) 0.0070(16) 0.0012(15) 0.0012(16)
C231 0.0117(17) 0.0171(19) 0.0127(18) 0.0035(15) 0.0018(14) 0.0025(15)
C232 0.022(2) 0.017(2) 0.020(2) 0.0039(17) 0.0039(17) -0.0001(17)
C233 0.021(2) 0.027(2) 0.019(2) -0.0014(19) -0.0005(18) 0.0000(19)
C234 0.027(3) 0.044(3) 0.016(2) 0.010(2) -0.0034(19) -0.002(2)
C235 0.033(3) 0.037(3) 0.015(2) 0.010(2) -0.0017(19) 0.001(2)
C236 0.023(2) 0.023(2) 0.018(2) 0.0097(18) 0.0009(17) 0.0004(18)
C241 0.0127(17) 0.0113(17) 0.0151(18) 0.0031(14) -0.0003(14) 0.0019(14)
C242 0.0164(19) 0.017(2) 0.024(2) 0.0107(17) 0.0046(16) 0.0043(16)
C243 0.021(2) 0.022(2) 0.039(3) 0.020(2) 0.001(2) 0.0040(18)
C244 0.018(2) 0.021(2) 0.034(3) 0.010(2) -0.0031(19) 0.0045(17)
C245 0.017(2) 0.023(2) 0.027(2) 0.0073(19) 0.0055(18) 0.0053(18)
C246 0.0158(19) 0.024(2) 0.018(2) 0.0077(17) 0.0047(16) 0.0058(17)
P3 0.0100(4) 0.0186(5) 0.0188(5) 0.0100(4) -0.0006(4) -0.0004(4)
C311 0.0118(18) 0.023(2) 0.018(2) 0.0090(17) 0.0001(15) 0.0018(16)
C312 0.029(3) 0.026(3) 0.025(2) 0.010(2) -0.003(2) -0.010(2)
C313 0.048(4) 0.032(3) 0.022(3) 0.002(2) -0.006(2) -0.021(3)
C314 0.031(3) 0.045(3) 0.019(2) 0.010(2) -0.001(2) -0.003(2)
C315 0.024(2) 0.037(3) 0.024(2) 0.018(2) 0.0066(19) 0.007(2)
C316 0.023(2) 0.023(2) 0.025(2) 0.0125(19) 0.0070(18) 0.0036(18)
C321 0.0151(19) 0.020(2) 0.0178(19) 0.0103(17) -0.0018(15) 0.0014(16)
C322 0.018(2) 0.028(2) 0.029(2) 0.019(2) -0.0037(18) -0.0023(18)
C323 0.026(2) 0.028(3) 0.029(3) 0.018(2) -0.001(2) -0.003(2)
C324 0.036(3) 0.022(2) 0.019(2) 0.0104(19) 0.0027(19) 0.008(2)
C325 0.030(3) 0.032(3) 0.026(2) 0.016(2) -0.004(2) 0.007(2)
C326 0.017(2) 0.025(2) 0.025(2) 0.0114(19) -0.0037(17) 0.0035(18)
C331 0.0111(17) 0.020(2) 0.022(2) 0.0119(17) 0.0026(15) 0.0002(15)
C332 0.0140(18) 0.0169(19) 0.0181(19) 0.0066(16) -0.0002(15) 0.0015(15)
C333 0.0139(19) 0.020(2) 0.027(2) 0.0113(18) -0.0014(17) 0.0013(16)
C334 0.0120(19) 0.018(2) 0.034(3) 0.0077(19) 0.0054(18) 0.0014(16)
C335 0.018(2) 0.022(2) 0.024(2) 0.0047(18) 0.0058(17) -0.0028(17)
C336 0.017(2) 0.028(2) 0.020(2) 0.0109(19) 0.0023(17) -0.0030(18)
C341 0.0122(18) 0.019(2) 0.021(2) 0.0088(17) 0.0001(15) -0.0011(15)
C342 0.014(2) 0.025(3) 0.042(3) -0.003(2) 0.004(2) -0.0013(19)
C343 0.010(2) 0.037(3) 0.046(3) -0.002(3) 0.005(2) -0.004(2)
C344 0.014(2) 0.029(3) 0.043(3) 0.013(2) -0.001(2) -0.0057(19)
C345 0.021(2) 0.022(2) 0.037(3) 0.000(2) -0.001(2) -0.0015(19)
C346 0.014(2) 0.027(2) 0.023(2) 0.0058(19) 0.0019(17) -0.0006(17)
C1 0.019(2) 0.024(2) 0.039(3) 0.020(2) -0.011(2) -0.0061(18)
C2 0.021(2) 0.024(2) 0.045(3) 0.025(2) -0.014(2) -0.0079(19)
C6 0.022(2) 0.021(2) 0.044(3) 0.019(2) -0.014(2) -0.0070(19)
C7 0.020(2) 0.032(3) 0.051(4) 0.028(3) -0.007(2) -0.004(2)
N8 0.020(2) 0.027(2) 0.038(3) 0.020(2) -0.0042(18) -0.0041(17)
N9 0.021(2) 0.027(2) 0.027(2) 0.0121(18) -0.0013(16) -0.0026(17)
C9 0.036(3) 0.028(3) 0.044(3) 0.024(3) -0.004(3) -0.004(2)
C10 0.036(3) 0.029(3) 0.031(3) 0.014(2) -0.006(2) -0.010(2)
C12 0.021(2) 0.023(2) 0.027(2) 0.010(2) 0.0012(19) 0.0003(18)
C13 0.021(2) 0.035(3) 0.036(3) 0.015(2) -0.003(2) 0.001(2)
C14 0.026(3) 0.047(4) 0.039(3) 0.028(3) 0.001(2) 0.006(2)
C15 0.038(3) 0.054(4) 0.028(3) 0.021(3) 0.001(2) 0.011(3)
C16 0.032(3) 0.036(3) 0.029(3) 0.014(2) -0.004(2) 0.008(2)
O10W 0.0246(18) 0.030(2) 0.041(2) 0.0229(18) 0.0021(16) 0.0040(15)
O11W 0.028(2) 0.047(3) 0.047(3) 0.029(2) 0.0143(19) 0.0117(19)
O12W 0.041(2) 0.033(2) 0.041(2) 0.0179(19) 0.0085(19) 0.0108(19)
O13W 0.044(3) 0.034(2) 0.039(2) 0.0146(19) 0.014(2) 0.0095(19)
O14W 0.077(4) 0.047(3) 0.060(3) 0.035(3) 0.030(3) 0.024(3)
O15W 0.062(4) 0.078(5) 0.071(4) 0.037(4) -0.002(3) 0.003(3)
O16W 0.110(6) 0.068(4) 0.035(3) -0.002(3) -0.014(3) 0.017(4)
O17W 0.055(4) 0.107(6) 0.120(7) 0.081(6) 0.023(4) 0.025(4)
O18W 0.177(10) 0.112(7) 0.055(4) 0.005(4) 0.000(5) 0.099(7)
O19W 0.071(5) 0.172(10) 0.117(7) 0.100(7) 0.031(5) 0.051(6)

loop_
_atom_type_symbol
_atom_type_description
_atom_type_scat_dispersion_real
_atom_type_scat_dispersion_imag
_atom_type_scat_source
C C 0.0033 0.0016 'International Tables Vol C Tables 4.2.6.8 and 6.1.1.4'
H H 0.0000 0.0000 'International Tables Vol C Tables 4.2.6.8 and 6.1.1.4'
N N 0.0061 0.0033 'International Tables Vol C Tables 4.2.6.8 and 6.1.1.4'
O O 0.0106 0.0060 'International Tables Vol C Tables 4.2.6.8 and 6.1.1.4'
P P 0.1023 0.0942 'International Tables Vol C Tables 4.2.6.8 and 6.1.1.4'
S S 0.1246 0.1234 'International Tables Vol C Tables 4.2.6.8 and 6.1.1.4'
Gd Gd -0.1653 3.9035 'International Tables Vol C Tables 4.2.6.8 and 6.1.1.4'

loop_
_geom_angle_atom_site_label_1
_geom_angle_atom_site_label_2
_geom_angle_atom_site_label_3
_geom_angle
_geom_angle_site_symmetry_1
_geom_angle_site_symmetry_3
O06' Gd1 O06W 27.5(6) . .
O06' Gd1 O07W 105.1(6) . .
O06W Gd1 O07W 82.4(6) . .
O06' Gd1 O05' 120.9(6) . .
O06W Gd1 O05' 131.4(6) . .
O07W Gd1 O05' 128.7(4) . .
O06' Gd1 O07' 78.6(6) . .
O06W Gd1 O07' 54.7(6) . .
O07W Gd1 O07' 27.7(4) . .
O05' Gd1 O07' 145.0(4) . .
O06' Gd1 O08' 93.0(6) . .
O06W Gd1 O08' 73.3(6) . .
O07W Gd1 O08' 78.7(4) . .
O05' Gd1 O08' 77.8(4) . .
O07' Gd1 O08' 72.1(4) . .
O06' Gd1 O05W 139.5(6) . .
O06W Gd1 O05W 141.3(6) . .
O07W Gd1 O05W 108.9(4) . .
O05' Gd1 O05W 20.1(3) . .
O07' Gd1 O05W 128.7(4) . .
O08' Gd1 O05W 73.1(4) . .
O06' Gd1 O01W 135.7(6) . .
O06W Gd1 O01W 141.5(6) . .
O07W Gd1 O01W 73.7(4) . .
O05' Gd1 O01W 86.9(3) . .
O07' Gd1 O01W 98.1(4) . .
O08' Gd1 O01W 128.5(4) . .
O05W Gd1 O01W 76.1(3) . .
O06' Gd1 O04W 58.4(5) . .
O06W Gd1 O04W 75.6(5) . .
O07W Gd1 O04W 154.6(3) . .
O05' Gd1 O04W 62.6(3) . .
O07' Gd1 O04W 128.7(3) . .
O08' Gd1 O04W 82.9(3) . .
O05W Gd1 O04W 81.8(3) . .
O01W Gd1 O04W 131.7(2) . .
O06' Gd1 O08W 104.8(6) . .
O06W Gd1 O08W 82.7(6) . .
O07W Gd1 O08W 70.0(4) . .
O05' Gd1 O08W 77.2(4) . .
O07' Gd1 O08W 69.3(4) . .
O08' Gd1 O08W 13.4(4) . .
O05W Gd1 O08W 68.1(4) . .
O01W Gd1 O08W 115.4(4) . .
O04W Gd1 O08W 94.4(3) . .
O06' Gd1 O02W 85.5(6) . .
O06W Gd1 O02W 113.0(6) . .
O07W Gd1 O02W 143.1(4) . .
O05' Gd1 O02W 66.7(4) . .
O07' Gd1 O02W 148.0(4) . .
O08' Gd1 O02W 137.0(4) . .
O05W Gd1 O02W 80.5(3) . .
O01W Gd1 O02W 74.3(3) . .
O04W Gd1 O02W 59.86(19) . .
O08W Gd1 O02W 142.3(4) . .
O06' Gd1 O03W 68.2(6) . .
O06W Gd1 O03W 76.4(6) . .
O07W Gd1 O03W 75.6(4) . .
O05' Gd1 O03W 139.9(3) . .
O07' Gd1 O03W 72.3(4) . .
O08' Gd1 O03W 142.3(4) . .
O05W Gd1 O03W 141.7(4) . .
O01W Gd1 O03W 68.8(3) . .
O04W Gd1 O03W 110.7(2) . .
O08W Gd1 O03W 141.6(4) . .
O02W Gd1 O03W 76.0(3) . .
O1A C11A C16A 122.5(4) . .
O1A C11A C12A 116.0(4) . .
C16A C11A C12A 121.4(4) . .
C13A C12A C11A 118.4(4) . .
C13A C12A C1A 120.1(4) . .
C11A C12A C1A 121.3(4) . .
C14A C13A C12A 120.9(4) . .
C14A C13A H13A 119.5 . .
C12A C13A H13A 119.5 . .
C13A C14A C15A 120.1(4) . .
C13A C14A S1A 116.6(3) . .
C15A C14A S1A 123.3(3) . .
C14A C15A C16A 120.8(4) . .
C14A C15A H15A 119.6 . .
C16A C15A H15A 119.6 . .
C11A C16A C15A 118.2(4) . .
C11A C16A C4A 121.7(4) . .
C15A C16A C4A 120.1(4) . .
O13A S1A O11A 113.5(2) . .
O13A S1A O12A 112.5(2) . .
O11A S1A O12A 111.4(2) . .
O13A S1A C14A 105.7(2) . .
O11A S1A C14A 107.4(2) . .
O12A S1A C14A 105.7(2) . .
C12A C1A C26A 109.1(4) . .
C12A C1A H1AA 109.9 . .
C26A C1A H1AA 109.9 . .
C12A C1A H1AB 109.9 . .
C26A C1A H1AB 109.9 . .
H1AA C1A H1AB 108.3 . .
O2A C21A C26A 122.2(4) . .
O2A C21A C22A 115.5(4) . .
C26A C21A C22A 122.2(4) . .
C21A C22A C23A 118.6(4) . .
C21A C22A C2A 121.1(4) . .
C23A C22A C2A 120.4(4) . .
C24A C23A C22A 120.0(4) . .
C24A C23A H23A 120.0 . .
C22A C23A H23A 120.0 . .
C23A C24A C25A 120.0(4) . .
C23A C24A S2A 120.9(4) . .
C25A C24A S2A 119.1(4) . .
C24A C25A C26A 121.3(4) . .
C24A C25A H25A 119.3 . .
C26A C25A H25A 119.3 . .
C21A C26A C25A 117.6(4) . .
C21A C26A C1A 123.9(4) . .
C25A C26A C1A 118.4(4) . .
O23A S2A O21A 114.2(4) . .
O23A S2A O22A 111.1(4) . .
O21A S2A O22A 112.4(3) . .
O23A S2A C24A 106.1(2) . .
O21A S2A C24A 107.3(2) . .
O22A S2A C24A 105.0(2) . .
C36A C2A C22A 114.1(4) . .
C36A C2A H2AA 108.7 . .
C22A C2A H2AA 108.7 . .
C36A C2A H2AB 108.7 . .
C22A C2A H2AB 108.7 . .
H2AA C2A H2AB 107.6 . .
O3A C31A C36A 122.2(4) . .
O3A C31A C32A 115.6(4) . .
C36A C31A C32A 122.2(4) . .
C33A C32A C31A 118.7(4) . .
C33A C32A C3A 119.9(4) . .
C31A C32A C3A 121.3(4) . .
C32A C33A C34A 119.9(5) . .
C32A C33A H33A 120.0 . .
C34A C33A H33A 120.0 . .
C35A C34A C33A 120.5(4) . .
C35A C34A S3A 120.5(4) . .
C33A C34A S3A 119.0(4) . .
C34A C35A C36A 121.3(4) . .
C34A C35A H35A 119.4 . .
C36A C35A H35A 119.4 . .
C31A C36A C35A 117.4(4) . .
C31A C36A C2A 123.6(4) . .
C35A C36A C2A 119.0(4) . .
O31A S3A O32A 112.5(3) . .
O31A S3A O33A 113.1(3) . .
O32A S3A O33A 111.6(3) . .
O31A S3A C34A 106.0(2) . .
O32A S3A C34A 106.3(2) . .
O33A S3A C34A 106.8(2) . .
C32A C3A C46A 112.9(4) . .
C32A C3A H3AA 109.0 . .
C46A C3A H3AA 109.0 . .
C32A C3A H3AB 109.0 . .
C46A C3A H3AB 109.0 . .
H3AA C3A H3AB 107.8 . .
O4A C41A C46A 120.5(4) . .
O4A C41A C42A 116.7(4) . .
C46A C41A C42A 122.8(4) . .
C43A C42A C41A 117.6(5) . .
C43A C42A C4A 120.1(5) . .
C41A C42A C4A 122.3(5) . .
C44A C43A C42A 120.5(5) . .
C44A C43A H43A 119.8 . .
C42A C43A H43A 119.8 . .
C43A C44A C45A 121.2(5) . .
C43A C44A S4A 119.9(4) . .
C45A C44A S4A 118.9(4) . .
C44A C45A C46A 119.7(5) . .
C44A C45A H45A 120.1 . .
C46A C45A H45A 120.1 . .
C41A C46A C45A 118.2(4) . .
C41A C46A C3A 122.4(4) . .
C45A C46A C3A 119.5(4) . .
O43A S4A O42A 109.7(4) . .
O43A S4A O41A 115.6(7) . .
O42A S4A O41A 112.6(6) . .
O43A S4A C44A 104.9(4) . .
O42A S4A C44A 107.4(3) . .
O41A S4A C44A 106.2(3) . .
C42A C4A C16A 112.4(4) . .
C42A C4A H4AA 109.1 . .
C16A C4A H4AA 109.1 . .
C42A C4A H4AB 109.1 . .
C16A C4A H4AB 109.1 . .
H4AA C4A H4AB 107.9 . .
O1B C11B C12B 123.0(4) . .
O1B C11B C16B 115.6(5) . .
C12B C11B C16B 121.4(5) . .
C13B C12B C11B 118.4(4) . .
C13B C12B C1B 119.8(5) . .
C11B C12B C1B 121.8(4) . .
C14B C13B C12B 120.6(5) . .
C14B C13B H13B 119.7 . .
C12B C13B H13B 119.7 . .
C15B C14B C13B 120.8(5) . .
C15B C14B S1B 117.6(4) . .
C13B C14B S1B 121.6(5) . .
C14B C15B C16B 120.5(5) . .
C14B C15B H15B 119.8 . .
C16B C15B H15B 119.8 . .
C15B C16B C11B 118.3(5) . .
C15B C16B C4B 120.5(4) . .
C11B C16B C4B 121.2(5) . .
O12B S1B O11B 112.9(4) . .
O12B S1B O13B 112.2(4) . .
O11B S1B O13B 113.2(5) . .
O12B S1B C14B 106.3(4) . .
O11B S1B C14B 105.7(3) . .
O13B S1B C14B 105.8(3) . .
C12B C1B C26B 112.0(4) . .
C12B C1B H1BA 109.2 . .
C26B C1B H1BA 109.2 . .
C12B C1B H1BB 109.2 . .
C26B C1B H1BB 109.2 . .
H1BA C1B H1BB 107.9 . .
O2B C21B C26B 119.9(4) . .
O2B C21B C22B 118.4(4) . .
C26B C21B C22B 121.5(4) . .
C23B C22B C21B 118.5(4) . .
C23B C22B C2B 119.8(5) . .
C21B C22B C2B 121.8(5) . .
C22B C23B C24B 120.6(4) . .
C22B C23B H23B 119.7 . .
C24B C23B H23B 119.7 . .
C25B C24B C23B 120.3(4) . .
C25B C24B S2B 120.5(4) . .
C23B C24B S2B 119.2(4) . .
C24B C25B C26B 120.5(4) . .
C24B C25B H25B 119.8 . .
C26B C25B H25B 119.8 . .
C21B C26B C25B 118.5(4) . .
C21B C26B C1B 121.1(4) . .
C25B C26B C1B 120.4(4) . .
O23B S2B O22B 111.7(3) . .
O23B S2B O21B 112.0(3) . .
O22B S2B O21B 113.9(4) . .
O23B S2B C24B 105.9(2) . .
O22B S2B C24B 106.2(3) . .
O21B S2B C24B 106.5(3) . .
C36B C2B C22B 112.5(4) . .
C36B C2B H2BA 109.1 . .
C22B C2B H2BA 109.1 . .
C36B C2B H2BB 109.1 . .
C22B C2B H2BB 109.1 . .
H2BA C2B H2BB 107.8 . .
O3B C31B C32B 118.7(5) . .
O3B C31B C36B 120.8(5) . .
C32B C31B C36B 120.6(5) . .
C33B C32B C31B 119.3(5) . .
C33B C32B C3B 120.4(5) . .
C31B C32B C3B 120.2(5) . .
C34B C33B C32B 120.7(5) . .
C34B C33B H33B 119.7 . .
C32B C33B H33B 119.7 . .
C33B C34B C35B 119.8(5) . .
C33B C34B S3B 120.8(5) . .
C35B C34B S3B 119.3(5) . .
C36B C35B C34B 121.2(5) . .
C36B C35B H35B 119.4 . .
C34B C35B H35B 119.4 . .
C35B C36B C31B 118.4(5) . .
C35B C36B C2B 120.9(5) . .
C31B C36B C2B 120.7(5) . .
O33B S3B O31B 113.1(5) . .
O33B S3B O32B 110.9(5) . .
O31B S3B O32B 114.8(6) . .
O33B S3B C34B 104.9(3) . .
O31B S3B C34B 105.7(4) . .
O32B S3B C34B 106.5(4) . .
C46B C3B C32B 110.1(4) . .
C46B C3B H3BA 109.6 . .
C32B C3B H3BA 109.6 . .
C46B C3B H3BB 109.6 . .
C32B C3B H3BB 109.6 . .
H3BA C3B H3BB 108.1 . .
O4B C41B C42B 119.3(4) . .
O4B C41B C46B 119.3(5) . .
C42B C41B C46B 121.5(4) . .
C43B C42B C41B 118.5(4) . .
C43B C42B C4B 119.6(4) . .
C41B C42B C4B 121.9(4) . .
C42B C43B C44B 120.4(5) . .
C42B C43B H43B 119.8 . .
C44B C43B H43B 119.8 . .
C45B C44B C43B 120.0(4) . .
C45B C44B S4B 121.4(4) . .
C43B C44B S4B 118.6(4) . .
C44B C45B C46B 121.4(5) . .
C44B C45B H45B 119.3 . .
C46B C45B H45B 119.3 . .
C45B C46B C41B 118.1(5) . .
C45B C46B C3B 120.2(4) . .
C41B C46B C3B 121.5(4) . .
O43B S4B O42B 112.5(4) . .
O43B S4B O41B 113.1(3) . .
O42B S4B O41B 112.0(3) . .
O43B S4B C44B 107.1(3) . .
O42B S4B C44B 105.7(3) . .
O41B S4B C44B 105.8(2) . .
C42B C4B C16B 112.2(4) . .
C42B C4B H4BA 109.2 . .
C16B C4B H4BA 109.2 . .
C42B C4B H4BB 109.2 . .
C16B C4B H4BB 109.2 . .
H4BA C4B H4BB 107.9 . .
C141 P1 C121 109.5(2) . .
C141 P1 C131 108.9(2) . .
C121 P1 C131 110.3(2) . .
C141 P1 C111 108.7(2) . .
C121 P1 C111 110.1(2) . .
C131 P1 C111 109.3(2) . .
C116 C111 C112 119.4(5) . .
C116 C111 P1 119.0(4) . .
C112 C111 P1 121.5(4) . .
C113 C112 C111 120.1(5) . .
C113 C112 H112 119.9 . .
C111 C112 H112 119.9 . .
C114 C113 C112 120.1(5) . .
C114 C113 H113 120.0 . .
C112 C113 H113 120.0 . .
C115 C114 C113 120.1(5) . .
C115 C114 H114 119.9 . .
C113 C114 H114 119.9 . .
C114 C115 C116 120.5(6) . .
C114 C115 H115 119.7 . .
C116 C115 H115 119.7 . .
C115 C116 C111 119.7(5) . .
C115 C116 H116 120.2 . .
C111 C116 H116 120.2 . .
C122 C121 C126 120.0(5) . .
C122 C121 P1 119.5(4) . .
C126 C121 P1 120.4(4) . .
C123 C122 C121 119.0(5) . .
C123 C122 H122 120.5 . .
C121 C122 H122 120.5 . .
C124 C123 C122 120.8(5) . .
C124 C123 H123 119.6 . .
C122 C123 H123 119.6 . .
C123 C124 C125 121.0(5) . .
C123 C124 H124 119.5 . .
C125 C124 H124 119.5 . .
C126 C125 C124 119.2(5) . .
C126 C125 H125 120.4 . .
C124 C125 H125 120.4 . .
C125 C126 C121 120.0(5) . .
C125 C126 H126 120.0 . .
C121 C126 H126 120.0 . .
C132 C131 C136 119.8(4) . .
C132 C131 P1 117.7(4) . .
C136 C131 P1 122.5(4) . .
C131 C132 C133 119.9(5) . .
C131 C132 H132 120.0 . .
C133 C132 H132 120.0 . .
C134 C133 C132 119.9(5) . .
C134 C133 H133 120.0 . .
C132 C133 H133 120.0 . .
C133 C134 C135 120.1(4) . .
C133 C134 H134 119.9 . .
C135 C134 H134 119.9 . .
C136 C135 C134 120.7(5) . .
C136 C135 H135 119.7 . .
C134 C135 H135 119.7 . .
C135 C136 C131 119.6(5) . .
C135 C136 H136 120.2 . .
C131 C136 H136 120.2 . .
C142 C141 C146 120.0(5) . .
C142 C141 P1 121.2(4) . .
C146 C141 P1 118.6(4) . .
C143 C142 C141 119.7(5) . .
C143 C142 H142 120.1 . .
C141 C142 H142 120.1 . .
C144 C143 C142 119.9(5) . .
C144 C143 H143 120.0 . .
C142 C143 H143 120.0 . .
C143 C144 C145 120.5(5) . .
C143 C144 H144 119.7 . .
C145 C144 H144 119.7 . .
C146 C145 C144 119.7(5) . .
C146 C145 H145 120.2 . .
C144 C145 H145 120.2 . .
C145 C146 C141 120.1(5) . .
C145 C146 H146 119.9 . .
C141 C146 H146 119.9 . .
C241 P2 C221 108.1(2) . .
C241 P2 C231 108.5(2) . .
C221 P2 C231 112.1(2) . .
C241 P2 C211 110.2(2) . .
C221 P2 C211 109.3(2) . .
C231 P2 C211 108.6(2) . .
C216 C211 C212 119.7(4) . .
C216 C211 P2 119.4(3) . .
C212 C211 P2 120.9(3) . .
C213 C212 C211 119.5(4) . .
C213 C212 H212 120.2 . .
C211 C212 H212 120.2 . .
C214 C213 C212 120.3(5) . .
C214 C213 H213 119.8 . .
C212 C213 H213 119.8 . .
C215 C214 C213 120.2(4) . .
C215 C214 H214 119.9 . .
C213 C214 H214 119.9 . .
C214 C215 C216 120.4(5) . .
C214 C215 H215 119.8 . .
C216 C215 H215 119.8 . .
C215 C216 C211 119.8(5) . .
C215 C216 H216 120.1 . .
C211 C216 H216 120.1 . .
C222 C221 C226 119.7(4) . .
C222 C221 P2 120.7(3) . .
C226 C221 P2 119.6(3) . .
C223 C222 C221 119.4(5) . .
C223 C222 H222 120.3 . .
C221 C222 H222 120.3 . .
C224 C223 C222 120.6(5) . .
C224 C223 H223 119.7 . .
C222 C223 H223 119.7 . .
C223 C224 C225 120.1(5) . .
C223 C224 H224 120.0 . .
C225 C224 H224 120.0 . .
C226 C225 C224 120.6(5) . .
C226 C225 H225 119.7 . .
C224 C225 H225 119.7 . .
C225 C226 C221 119.6(4) . .
C225 C226 H226 120.2 . .
C221 C226 H226 120.2 . .
C236 C231 C232 120.5(4) . .
C236 C231 P2 123.1(4) . .
C232 C231 P2 116.3(3) . .
C233 C232 C231 118.7(5) . .
C233 C232 H232 120.6 . .
C231 C232 H232 120.6 . .
C234 C233 C232 120.7(5) . .
C234 C233 H233 119.7 . .
C232 C233 H233 119.7 . .
C233 C234 C235 120.2(5) . .
C233 C234 H234 119.9 . .
C235 C234 H234 119.9 . .
C234 C235 C236 120.4(5) . .
C234 C235 H235 119.8 . .
C236 C235 H235 119.8 . .
C231 C236 C235 119.4(5) . .
C231 C236 H236 120.3 . .
C235 C236 H236 120.3 . .
C242 C241 C246 120.0(4) . .
C242 C241 P2 121.8(3) . .
C246 C241 P2 118.0(3) . .
C241 C242 C243 119.8(4) . .
C241 C242 H242 120.1 . .
C243 C242 H242 120.1 . .
C244 C243 C242 120.2(5) . .
C244 C243 H243 119.9 . .
C242 C243 H243 119.9 . .
C243 C244 C245 119.6(5) . .
C243 C244 H244 120.2 . .
C245 C244 H244 120.2 . .
C246 C245 C244 120.9(5) . .
C246 C245 H245 119.6 . .
C244 C245 H245 119.6 . .
C245 C246 C241 119.5(4) . .
C245 C246 H246 120.3 . .
C241 C246 H246 120.3 . .
C331 P3 C311 109.4(2) . .
C331 P3 C341 110.5(2) . .
C311 P3 C341 108.2(2) . .
C331 P3 C321 107.7(2) . .
C311 P3 C321 110.7(2) . .
C341 P3 C321 110.3(2) . .
C312 C311 C316 119.6(5) . .
C312 C311 P3 121.2(4) . .
C316 C311 P3 119.1(4) . .
C311 C312 C313 119.9(5) . .
C311 C312 H312 120.1 . .
C313 C312 H312 120.1 . .
C312 C313 C314 120.0(5) . .
C312 C313 H313 120.0 . .
C314 C313 H313 120.0 . .
C315 C314 C313 120.1(5) . .
C315 C314 H314 119.9 . .
C313 C314 H314 119.9 . .
C314 C315 C316 120.1(5) . .
C314 C315 H315 119.9 . .
C316 C315 H315 119.9 . .
C315 C316 C311 120.2(5) . .
C315 C316 H316 119.9 . .
C311 C316 H316 119.9 . .
C326 C321 C322 120.9(4) . .
C326 C321 P3 121.0(4) . .
C322 C321 P3 118.1(3) . .
C323 C322 C321 119.5(5) . .
C323 C322 H322 120.2 . .
C321 C322 H322 120.2 . .
C324 C323 C322 119.5(5) . .
C324 C323 H323 120.3 . .
C322 C323 H323 120.3 . .
C325 C324 C323 120.9(5) . .
C325 C324 H324 119.5 . .
C323 C324 H324 119.5 . .
C324 C325 C326 120.2(5) . .
C324 C325 H325 119.9 . .
C326 C325 H325 119.9 . .
C321 C326 C325 119.0(5) . .
C321 C326 H326 120.5 . .
C325 C326 H326 120.5 . .
C332 C331 C336 119.9(4) . .
C332 C331 P3 121.2(4) . .
C336 C331 P3 118.9(4) . .
C333 C332 C331 119.7(4) . .
C333 C332 H332 120.2 . .
C331 C332 H332 120.2 . .
C334 C333 C332 120.2(4) . .
C334 C333 H333 119.9 . .
C332 C333 H333 119.9 . .
C333 C334 C335 120.7(5) . .
C333 C334 H334 119.6 . .
C335 C334 H334 119.6 . .
C334 C335 C336 120.4(5) . .
C334 C335 H335 119.8 . .
C336 C335 H335 119.8 . .
C335 C336 C331 119.2(5) . .
C335 C336 H336 120.4 . .
C331 C336 H336 120.4 . .
C346 C341 C342 120.1(4) . .
C346 C341 P3 121.1(4) . .
C342 C341 P3 118.8(4) . .
C341 C342 C343 120.2(5) . .
C341 C342 H342 119.9 . .
C343 C342 H342 119.9 . .
C344 C343 C342 119.5(5) . .
C344 C343 H343 120.2 . .
C342 C343 H343 120.2 . .
C345 C344 C343 120.7(5) . .
C345 C344 H344 119.6 . .
C343 C344 H344 119.6 . .
C344 C345 C346 120.1(5) . .
C344 C345 H345 120.0 . .
C346 C345 H345 120.0 . .
C341 C346 C345 119.3(5) . .
C341 C346 H346 120.3 . .
C345 C346 H346 120.3 . .
C2 C1 C6 118.6(6) . .
C2 C1 C7 120.3(5) . .
C6 C1 C7 121.0(5) . .
C1 C2 C6 121.2(5) . 2_665
C1 C2 H2 119.4 . .
C6 C2 H2 119.4 2_665 .
C2 C6 C1 120.2(5) 2_665 .
C2 C6 H6 119.9 2_665 .
C1 C6 H6 119.9 . .
N8 C7 C1 109.7(5) . .
N8 C7 H7A 109.7 . .
C1 C7 H7A 109.7 . .
N8 C7 H7B 109.7 . .
C1 C7 H7B 109.7 . .
H7A C7 H7B 108.2 . .
C12 N8 C9 109.3(5) . .
C12 N8 C7 124.2(5) . .
C9 N8 C7 125.5(5) . .
C12 N9 C10 108.9(5) . .
C12 N9 C13 126.6(5) . .
C10 N9 C13 124.5(5) . .
C10 C9 N8 107.0(5) . .
C10 C9 H9 126.5 . .
N8 C9 H9 126.5 . .
C9 C10 N9 106.7(5) . .
C9 C10 H10 126.6 . .
N9 C10 H10 126.6 . .
N9 C12 N8 108.0(5) . .
N9 C12 H12 126.0 . .
N8 C12 H12 126.0 . .
N9 C13 C14 113.3(5) . .
N9 C13 H13C 108.9 . .
C14 C13 H13C 108.9 . .
N9 C13 H13D 108.9 . .
C14 C13 H13D 108.9 . .
H13C C13 H13D 107.7 . .
C13 C14 C15 111.7(5) . .
C13 C14 H14A 109.3 . .
C15 C14 H14A 109.3 . .
C13 C14 H14B 109.3 . .
C15 C14 H14B 109.3 . .
H14A C14 H14B 108.0 . .
C14 C15 C16 113.5(5) . .
C14 C15 H15C 108.9 . .
C16 C15 H15C 108.9 . .
C14 C15 H15D 108.9 . .
C16 C15 H15D 108.9 . .
H15C C15 H15D 107.7 . .
C15 C16 H16A 109.5 . .
C15 C16 H16B 109.5 . .
H16A C16 H16B 109.5 . .
C15 C16 H16C 109.5 . .
H16A C16 H16C 109.5 . .
H16B C16 H16C 109.5 . .
C5 C3 C4 122.2(7) 2_756 .
C5 C3 H3 118.9 2_756 .
C4 C3 H3 118.9 . .
C3 C4 C5 116.9(6) . .
C3 C4 C17 122.3(7) . .
C5 C4 C17 120.8(7) . .
C3 C5 C4 120.9(7) 2_756 .
C3 C5 H5 119.6 2_756 .
C4 C5 H5 119.6 . .
N18 C17 C4 122.3(7) . .
N18 C17 H17A 106.8 . .
C4 C17 H17A 106.8 . .
N18 C17 H17B 106.8 . .
C4 C17 H17B 106.8 . .
H17A C17 H17B 106.6 . .
C19 N18 C22 106.3(6) . .
C19 N18 C17 127.1(7) . .
C22 N18 C17 126.6(7) . .
N20 C19 N18 110.5(6) . .
N20 C19 H19 124.7 . .
N18 C19 H19 124.7 . .
C19 N20 C21 106.3(6) . .
C19 N20 C23 128.4(7) . .
C21 N20 C23 125.2(7) . .
C22 C21 N20 108.6(6) . .
C22 C21 H21 125.7 . .
N20 C21 H21 125.7 . .
C21 C22 N18 108.3(6) . .
C21 C22 H22 125.9 . .
N18 C22 H22 125.9 . .
N20 C23 C24 118.7(15) . .
N20 C23 H23C 107.6 . .
C24 C23 H23C 107.6 . .
N20 C23 H23D 107.6 . .
C24 C23 H23D 107.6 . .
H23C C23 H23D 107.1 . .
C25 C24 C23 106.2(17) . .
C25 C24 H24A 110.5 . .
C23 C24 H24A 110.5 . .
C25 C24 H24B 110.5 . .
C23 C24 H24B 110.5 . .
H24A C24 H24B 108.7 . .
C26 C25 C24 108.5(18) . .
C26 C25 H25C 110.0 . .
C24 C25 H25C 110.0 . .
C26 C25 H25D 110.0 . .
C24 C25 H25D 110.0 . .
H25C C25 H25D 108.4 . .
C25 C26 H26A 109.5 . .
C25 C26 H26B 109.5 . .
H26A C26 H26B 109.5 . .
C25 C26 H26C 109.5 . .
H26A C26 H26C 109.5 . .
H26B C26 H26C 109.5 . .

loop_
_geom_bond_atom_site_label_1
_geom_bond_atom_site_label_2
_geom_bond_distance
_geom_bond_site_symmetry_2
Gd1 O06' 2.317(14) .
Gd1 O06W 2.321(14) .
Gd1 O07W 2.348(10) .
Gd1 O05' 2.355(9) .
Gd1 O07' 2.369(10) .
Gd1 O08' 2.372(8) .
Gd1 O05W 2.392(9) .
Gd1 O01W 2.402(8) .
Gd1 O04W 2.430(3) .
Gd1 O08W 2.434(8) .
Gd1 O02W 2.453(7) .
Gd1 O03W 2.490(8) .
O1A C11A 1.364(5) .
C11A C16A 1.399(6) .
C11A C12A 1.403(6) .
C12A C13A 1.395(6) .
C12A C1A 1.516(6) .
C13A C14A 1.383(6) .
C13A H13A 0.9500 .
C14A C15A 1.385(6) .
C14A S1A 1.768(5) .
C15A C16A 1.402(6) .
C15A H15A 0.9500 .
C16A C4A 1.529(7) .
S1A O13A 1.451(4) .
S1A O11A 1.454(4) .
S1A O12A 1.467(4) .
C1A C26A 1.525(6) .
C1A H1AA 0.9900 .
C1A H1AB 0.9900 .
O2A C21A 1.384(6) .
C21A C26A 1.392(6) .
C21A C22A 1.397(6) .
C22A C23A 1.404(7) .
C22A C2A 1.518(6) .
C23A C24A 1.389(6) .
C23A H23A 0.9500 .
C24A C25A 1.391(6) .
C24A S2A 1.765(5) .
C25A C26A 1.398(6) .
C25A H25A 0.9500 .
S2A O23A 1.430(4) .
S2A O21A 1.431(4) .
S2A O22A 1.456(4) .
C2A C36A 1.514(7) .
C2A H2AA 0.9900 .
C2A H2AB 0.9900 .
O3A C31A 1.373(6) .
C31A C36A 1.398(7) .
C31A C32A 1.406(7) .
C32A C33A 1.390(7) .
C32A C3A 1.515(6) .
C33A C34A 1.403(7) .
C33A H33A 0.9500 .
C34A C35A 1.378(7) .
C34A S3A 1.761(5) .
C35A C36A 1.406(7) .
C35A H35A 0.9500 .
S3A O31A 1.443(5) .
S3A O32A 1.456(4) .
S3A O33A 1.462(4) .
C3A C46A 1.521(6) .
C3A H3AA 0.9900 .
C3A H3AB 0.9900 .
O4A C41A 1.380(6) .
C41A C46A 1.387(7) .
C41A C42A 1.404(6) .
C42A C43A 1.387(7) .
C42A C4A 1.523(7) .
C43A C44A 1.383(8) .
C43A H43A 0.9500 .
C44A C45A 1.391(7) .
C44A S4A 1.758(6) .
C45A C46A 1.394(7) .
C45A H45A 0.9500 .
S4A O43A 1.399(9) .
S4A O42A 1.418(7) .
S4A O41A 1.422(8) .
C4A H4AA 0.9900 .
C4A H4AB 0.9900 .
O1B C11B 1.362(6) .
C11B C12B 1.397(7) .
C11B C16B 1.406(6) .
C12B C13B 1.389(7) .
C12B C1B 1.522(6) .
C13B C14B 1.379(7) .
C13B H13B 0.9500 .
C14B C15B 1.377(8) .
C14B S1B 1.765(6) .
C15B C16B 1.389(8) .
C15B H15B 0.9500 .
C16B C4B 1.519(8) .
S1B O12B 1.452(7) .
S1B O11B 1.460(6) .
S1B O13B 1.461(6) .
C1B C26B 1.523(7) .
C1B H1BA 0.9900 .
C1B H1BB 0.9900 .
O2B C21B 1.390(6) .
C21B C26B 1.396(6) .
C21B C22B 1.403(7) .
C22B C23B 1.386(7) .
C22B C2B 1.523(7) .
C23B C24B 1.393(7) .
C23B H23B 0.9500 .
C24B C25B 1.383(7) .
C24B S2B 1.767(5) .
C25B C26B 1.398(7) .
C25B H25B 0.9500 .
S2B O23B 1.451(4) .
S2B O22B 1.452(5) .
S2B O21B 1.462(6) .
C2B C36B 1.518(7) .
C2B H2BA 0.9900 .
C2B H2BB 0.9900 .
O3B C31B 1.353(6) .
C31B C32B 1.400(7) .
C31B C36B 1.414(7) .
C32B C33B 1.387(8) .
C32B C3B 1.517(7) .
C33B C34B 1.384(8) .
C33B H33B 0.9500 .
C34B C35B 1.393(8) .
C34B S3B 1.781(6) .
C35B C36B 1.384(8) .
C35B H35B 0.9500 .
S3B O33B 1.433(7) .
S3B O31B 1.437(7) .
S3B O32B 1.443(7) .
C3B C46B 1.514(7) .
C3B H3BA 0.9900 .
C3B H3BB 0.9900 .
O4B C41B 1.379(6) .
C41B C42B 1.397(7) .
C41B C46B 1.404(7) .
C42B C43B 1.394(7) .
C42B C4B 1.511(7) .
C43B C44B 1.398(7) .
C43B H43B 0.9500 .
C44B C45B 1.373(7) .
C44B S4B 1.768(5) .
C45B C46B 1.388(7) .
C45B H45B 0.9500 .
S4B O43B 1.423(5) .
S4B O42B 1.457(5) .
S4B O41B 1.461(4) .
C4B H4BA 0.9900 .
C4B H4BB 0.9900 .
P1 C141 1.783(5) .
P1 C121 1.785(5) .
P1 C131 1.802(5) .
P1 C111 1.803(5) .
C111 C116 1.399(7) .
C111 C112 1.399(7) .
C112 C113 1.387(7) .
C112 H112 0.9500 .
C113 C114 1.384(9) .
C113 H113 0.9500 .
C114 C115 1.382(9) .
C114 H114 0.9500 .
C115 C116 1.387(7) .
C115 H115 0.9500 .
C116 H116 0.9500 .
C121 C122 1.406(7) .
C121 C126 1.409(7) .
C122 C123 1.392(8) .
C122 H122 0.9500 .
C123 C124 1.364(9) .
C123 H123 0.9500 .
C124 C125 1.407(8) .
C124 H124 0.9500 .
C125 C126 1.382(7) .
C125 H125 0.9500 .
C126 H126 0.9500 .
C131 C132 1.399(7) .
C131 C136 1.398(7) .
C132 C133 1.400(7) .
C132 H132 0.9500 .
C133 C134 1.376(8) .
C133 H133 0.9500 .
C134 C135 1.396(8) .
C134 H134 0.9500 .
C135 C136 1.381(7) .
C135 H135 0.9500 .
C136 H136 0.9500 .
C141 C142 1.392(7) .
C141 C146 1.402(7) .
C142 C143 1.391(8) .
C142 H142 0.9500 .
C143 C144 1.388(8) .
C143 H143 0.9500 .
C144 C145 1.395(9) .
C144 H144 0.9500 .
C145 C146 1.379(8) .
C145 H145 0.9500 .
C146 H146 0.9500 .
P2 C241 1.786(4) .
P2 C221 1.792(4) .
P2 C231 1.795(4) .
P2 C211 1.797(4) .
C211 C216 1.397(6) .
C211 C212 1.407(6) .
C212 C213 1.390(7) .
C212 H212 0.9500 .
C213 C214 1.386(8) .
C213 H213 0.9500 .
C214 C215 1.385(8) .
C214 H214 0.9500 .
C215 C216 1.387(7) .
C215 H215 0.9500 .
C216 H216 0.9500 .
C221 C222 1.401(6) .
C221 C226 1.403(6) .
C222 C223 1.393(7) .
C222 H222 0.9500 .
C223 C224 1.376(8) .
C223 H223 0.9500 .
C224 C225 1.386(8) .
C224 H224 0.9500 .
C225 C226 1.386(7) .
C225 H225 0.9500 .
C226 H226 0.9500 .
C231 C236 1.388(6) .
C231 C232 1.408(6) .
C232 C233 1.397(7) .
C232 H232 0.9500 .
C233 C234 1.379(9) .
C233 H233 0.9500 .
C234 C235 1.386(8) .
C234 H234 0.9500 .
C235 C236 1.394(7) .
C235 H235 0.9500 .
C236 H236 0.9500 .
C241 C242 1.382(6) .
C241 C246 1.408(6) .
C242 C243 1.394(7) .
C242 H242 0.9500 .
C243 C244 1.387(8) .
C243 H243 0.9500 .
C244 C245 1.390(8) .
C244 H244 0.9500 .
C245 C246 1.375(7) .
C245 H245 0.9500 .
C246 H246 0.9500 .
P3 C331 1.785(5) .
P3 C311 1.787(5) .
P3 C341 1.793(5) .
P3 C321 1.796(5) .
C311 C312 1.388(7) .
C311 C316 1.398(6) .
C312 C313 1.393(8) .
C312 H312 0.9500 .
C313 C314 1.394(9) .
C313 H313 0.9500 .
C314 C315 1.376(9) .
C314 H314 0.9500 .
C315 C316 1.389(7) .
C315 H315 0.9500 .
C316 H316 0.9500 .
C321 C326 1.387(6) .
C321 C322 1.394(6) .
C322 C323 1.393(7) .
C322 H322 0.9500 .
C323 C324 1.387(8) .
C323 H323 0.9500 .
C324 C325 1.375(8) .
C324 H324 0.9500 .
C325 C326 1.398(7) .
C325 H325 0.9500 .
C326 H326 0.9500 .
C331 C332 1.404(6) .
C331 C336 1.410(7) .
C332 C333 1.387(6) .
C332 H332 0.9500 .
C333 C334 1.382(7) .
C333 H333 0.9500 .
C334 C335 1.385(8) .
C334 H334 0.9500 .
C335 C336 1.388(7) .
C335 H335 0.9500 .
C336 H336 0.9500 .
C341 C346 1.388(7) .
C341 C342 1.390(7) .
C342 C343 1.399(7) .
C342 H342 0.9500 .
C343 C344 1.381(9) .
C343 H343 0.9500 .
C344 C345 1.379(8) .
C344 H344 0.9500 .
C345 C346 1.408(7) .
C345 H345 0.9500 .
C346 H346 0.9500 .
C1 C2 1.381(8) .
C1 C6 1.404(7) .
C1 C7 1.502(9) .
C2 C6 1.389(9) 2_665
C2 H2 0.9500 .
C6 C2 1.389(9) 2_665
C6 H6 0.9500 .
C7 N8 1.484(7) .
C7 H7A 0.9900 .
C7 H7B 0.9900 .
N8 C12 1.337(7) .
N8 C9 1.372(7) .
N9 C12 1.328(7) .
N9 C10 1.388(8) .
N9 C13 1.473(7) .
C9 C10 1.356(9) .
C9 H9 0.9500 .
C10 H10 0.9500 .
C12 H12 0.9500 .
C13 C14 1.513(9) .
C13 H13C 0.9900 .
C13 H13D 0.9900 .
C14 C15 1.524(8) .
C14 H14A 0.9900 .
C14 H14B 0.9900 .
C15 C16 1.523(9) .
C15 H15C 0.9900 .
C15 H15D 0.9900 .
C16 H16A 0.9800 .
C16 H16B 0.9800 .
C16 H16C 0.9800 .
C3 C5 1.391(7) 2_756
C3 C4 1.416(9) .
C3 H3 0.9500 .
C4 C5 1.435(10) .
C4 C17 1.481(9) .
C5 C3 1.391(7) 2_756
C5 H5 0.9500 .
C17 N18 1.430(9) .
C17 H17A 0.9900 .
C17 H17B 0.9900 .
N18 C19 1.363(8) .
N18 C22 1.383(8) .
C19 N20 1.349(8) .
C19 H19 0.9500 .
N20 C21 1.387(8) .
N20 C23 1.496(10) .
C21 C22 1.353(8) .
C21 H21 0.9500 .
C22 H22 0.9500 .
C23 C24 1.521(10) .
C23 H23C 0.9900 .
C23 H23D 0.9900 .
C24 C25 1.493(10) .
C24 H24A 0.9900 .
C24 H24B 0.9900 .
C25 C26 1.491(10) .
C25 H25C 0.9900 .
C25 H25D 0.9900 .
C26 H26A 0.9800 .
C26 H26B 0.9800 .
C26 H26C 0.9800 .

loop_
_geom_torsion_atom_site_label_1
_geom_torsion_atom_site_label_2
_geom_torsion_atom_site_label_3
_geom_torsion_atom_site_label_4
_geom_torsion
_geom_torsion_site_symmetry_1
_geom_torsion_site_symmetry_4
O1A C11A C12A C13A 176.0(4) . .
C16A C11A C12A C13A -2.6(7) . .
O1A C11A C12A C1A -8.9(6) . .
C16A C11A C12A C1A 172.5(4) . .
C11A C12A C13A C14A 1.2(7) . .
C1A C12A C13A C14A -173.9(4) . .
C12A C13A C14A C15A 1.3(7) . .
C12A C13A C14A S1A -179.6(3) . .
C13A C14A C15A C16A -2.6(7) . .
S1A C14A C15A C16A 178.4(4) . .
O1A C11A C16A C15A -177.1(4) . .
C12A C11A C16A C15A 1.3(7) . .
O1A C11A C16A C4A 3.8(7) . .
C12A C11A C16A C4A -177.7(4) . .
C14A C15A C16A C11A 1.3(7) . .
C14A C15A C16A C4A -179.6(4) . .
C13A C14A S1A O13A 47.1(4) . .
C15A C14A S1A O13A -133.8(4) . .
C13A C14A S1A O11A 168.5(4) . .
C15A C14A S1A O11A -12.4(5) . .
C13A C14A S1A O12A -72.4(4) . .
C15A C14A S1A O12A 106.7(4) . .
C13A C12A C1A C26A 84.7(5) . .
C11A C12A C1A C26A -90.3(5) . .
O2A C21A C22A C23A 178.0(4) . .
C26A C21A C22A C23A -4.0(7) . .
O2A C21A C22A C2A -0.7(6) . .
C26A C21A C22A C2A 177.3(4) . .
C21A C22A C23A C24A 0.6(7) . .
C2A C22A C23A C24A 179.3(4) . .
C22A C23A C24A C25A 2.0(7) . .
C22A C23A C24A S2A -176.7(3) . .
C23A C24A C25A C26A -1.4(7) . .
S2A C24A C25A C26A 177.4(3) . .
O2A C21A C26A C25A -177.5(4) . .
C22A C21A C26A C25A 4.6(7) . .
O2A C21A C26A C1A 5.4(7) . .
C22A C21A C26A C1A -172.5(4) . .
C24A C25A C26A C21A -1.9(7) . .
C24A C25A C26A C1A 175.4(4) . .
C12A C1A C26A C21A 99.4(5) . .
C12A C1A C26A C25A -77.7(5) . .
C23A C24A S2A O23A -127.1(5) . .
C25A C24A S2A O23A 54.2(5) . .
C23A C24A S2A O21A -4.6(5) . .
C25A C24A S2A O21A 176.6(4) . .
C23A C24A S2A O22A 115.2(4) . .
C25A C24A S2A O22A -63.6(5) . .
C21A C22A C2A C36A -93.6(5) . .
C23A C22A C2A C36A 87.7(5) . .
O3A C31A C32A C33A 176.0(4) . .
C36A C31A C32A C33A -2.3(7) . .
O3A C31A C32A C3A -6.3(6) . .
C36A C31A C32A C3A 175.5(4) . .
C31A C32A C33A C34A 1.4(7) . .
C3A C32A C33A C34A -176.4(4) . .
C32A C33A C34A C35A 0.8(7) . .
C32A C33A C34A S3A -178.0(4) . .
C33A C34A C35A C36A -2.1(7) . .
S3A C34A C35A C36A 176.6(4) . .
O3A C31A C36A C35A -177.1(4) . .
C32A C31A C36A C35A 1.0(6) . .
O3A C31A C36A C2A 3.3(7) . .
C32A C31A C36A C2A -178.6(4) . .
C34A C35A C36A C31A 1.2(7) . .
C34A C35A C36A C2A -179.2(4) . .
C22A C2A C36A C31A 77.2(6) . .
C22A C2A C36A C35A -102.3(5) . .
C35A C34A S3A O31A -13.8(5) . .
C33A C34A S3A O31A 165.0(4) . .
C35A C34A S3A O32A 106.1(4) . .
C33A C34A S3A O32A -75.1(4) . .
C35A C34A S3A O33A -134.7(4) . .
C33A C34A S3A O33A 44.1(5) . .
C33A C32A C3A C46A 95.5(5) . .
C31A C32A C3A C46A -82.2(5) . .
O4A C41A C42A C43A 177.7(4) . .
C46A C41A C42A C43A -1.4(7) . .
O4A C41A C42A C4A -2.7(6) . .
C46A C41A C42A C4A 178.3(4) . .
C41A C42A C43A C44A 1.1(7) . .
C4A C42A C43A C44A -178.5(5) . .
C42A C43A C44A C45A -0.5(8) . .
C42A C43A C44A S4A 179.4(4) . .
C43A C44A C45A C46A 0.1(8) . .
S4A C44A C45A C46A -179.9(4) . .
O4A C41A C46A C45A -178.0(4) . .
C42A C41A C46A C45A 0.9(7) . .
O4A C41A C46A C3A 2.4(7) . .
C42A C41A C46A C3A -178.7(4) . .
C44A C45A C46A C41A -0.3(7) . .
C44A C45A C46A C3A 179.3(5) . .
C32A C3A C46A C41A 94.7(5) . .
C32A C3A C46A C45A -84.9(5) . .
C43A C44A S4A O43A 87.2(6) . .
C45A C44A S4A O43A -92.8(6) . .
C43A C44A S4A O42A -29.4(6) . .
C45A C44A S4A O42A 150.6(5) . .
C43A C44A S4A O41A -150.0(7) . .
C45A C44A S4A O41A 30.0(8) . .
C43A C42A C4A C16A 92.2(6) . .
C41A C42A C4A C16A -87.4(6) . .
C11A C16A C4A C42A 87.9(6) . .
C15A C16A C4A C42A -91.2(5) . .
O1B C11B C12B C13B 177.7(4) . .
C16B C11B C12B C13B -0.8(7) . .
O1B C11B C12B C1B -4.7(7) . .
C16B C11B C12B C1B 176.8(4) . .
C11B C12B C13B C14B -1.3(7) . .
C1B C12B C13B C14B -179.0(5) . .
C12B C13B C14B C15B 3.1(9) . .
C12B C13B C14B S1B -179.0(4) . .
C13B C14B C15B C16B -2.8(9) . .
S1B C14B C15B C16B 179.2(4) . .
C14B C15B C16B C11B 0.7(8) . .
C14B C15B C16B C4B 179.7(5) . .
O1B C11B C16B C15B -177.5(4) . .
C12B C11B C16B C15B 1.1(7) . .
O1B C11B C16B C4B 3.6(6) . .
C12B C11B C16B C4B -177.8(4) . .
C15B C14B S1B O12B -53.9(5) . .
C13B C14B S1B O12B 128.1(5) . .
C15B C14B S1B O11B -174.2(5) . .
C13B C14B S1B O11B 7.9(7) . .
C15B C14B S1B O13B 65.5(6) . .
C13B C14B S1B O13B -112.4(6) . .
C13B C12B C1B C26B 98.6(5) . .
C11B C12B C1B C26B -79.0(6) . .
O2B C21B C22B C23B -179.0(4) . .
C26B C21B C22B C23B -4.2(7) . .
O2B C21B C22B C2B 1.0(7) . .
C26B C21B C22B C2B 175.8(4) . .
C21B C22B C23B C24B 1.7(7) . .
C2B C22B C23B C24B -178.3(4) . .
C22B C23B C24B C25B 1.1(7) . .
C22B C23B C24B S2B -177.1(4) . .
C23B C24B C25B C26B -1.5(7) . .
S2B C24B C25B C26B 176.6(3) . .
O2B C21B C26B C25B 178.5(4) . .
C22B C21B C26B C25B 3.8(7) . .
O2B C21B C26B C1B -0.5(6) . .
C22B C21B C26B C1B -175.3(4) . .
C24B C25B C26B C21B -0.9(7) . .
C24B C25B C26B C1B 178.2(4) . .
C12B C1B C26B C21B 95.1(5) . .
C12B C1B C26B C25B -83.9(6) . .
C25B C24B S2B O23B -110.8(4) . .
C23B C24B S2B O23B 67.4(4) . .
C25B C24B S2B O22B 130.4(5) . .
C23B C24B S2B O22B -51.5(5) . .
C25B C24B S2B O21B 8.6(5) . .
C23B C24B S2B O21B -173.2(4) . .
C23B C22B C2B C36B 80.9(6) . .
C21B C22B C2B C36B -99.1(6) . .
O3B C31B C32B C33B -179.6(4) . .
C36B C31B C32B C33B 0.7(7) . .
O3B C31B C32B C3B -3.0(7) . .
C36B C31B C32B C3B 177.3(4) . .
C31B C32B C33B C34B 0.4(8) . .
C3B C32B C33B C34B -176.2(5) . .
C32B C33B C34B C35B -0.3(9) . .
C32B C33B C34B S3B -178.8(4) . .
C33B C34B C35B C36B -0.9(9) . .
S3B C34B C35B C36B 177.6(4) . .
C34B C35B C36B C31B 2.0(8) . .
C34B C35B C36B C2B -178.9(5) . .
O3B C31B C36B C35B 178.4(4) . .
C32B C31B C36B C35B -1.9(7) . .
O3B C31B C36B C2B -0.7(7) . .
C32B C31B C36B C2B 179.0(4) . .
C22B C2B C36B C35B -95.2(6) . .
C22B C2B C36B C31B 83.9(6) . .
C33B C34B S3B O33B -145.8(6) . .
C35B C34B S3B O33B 35.7(6) . .
C33B C34B S3B O31B -26.0(7) . .
C35B C34B S3B O31B 155.5(7) . .
C33B C34B S3B O32B 96.5(6) . .
C35B C34B S3B O32B -82.0(6) . .
C33B C32B C3B C46B 97.5(5) . .
C31B C32B C3B C46B -79.1(5) . .
O4B C41B C42B C43B 176.9(4) . .
C46B C41B C42B C43B -2.5(7) . .
O4B C41B C42B C4B -5.4(7) . .
C46B C41B C42B C4B 175.2(4) . .
C41B C42B C43B C44B -0.4(7) . .
C4B C42B C43B C44B -178.2(5) . .
C42B C43B C44B C45B 2.9(8) . .
C42B C43B C44B S4B -178.7(4) . .
C43B C44B C45B C46B -2.6(8) . .
S4B C44B C45B C46B 179.0(4) . .
C44B C45B C46B C41B -0.2(7) . .
C44B C45B C46B C3B 175.5(4) . .
O4B C41B C46B C45B -176.5(4) . .
C42B C41B C46B C45B 2.8(7) . .
O4B C41B C46B C3B 7.8(7) . .
C42B C41B C46B C3B -172.9(4) . .
C32B C3B C46B C45B -75.1(6) . .
C32B C3B C46B C41B 100.4(5) . .
C45B C44B S4B O43B -113.5(5) . .
C43B C44B S4B O43B 68.2(5) . .
C45B C44B S4B O42B 126.3(5) . .
C43B C44B S4B O42B -52.0(5) . .
C45B C44B S4B O41B 7.4(5) . .
C43B C44B S4B O41B -171.0(4) . .
C43B C42B C4B C16B 74.1(6) . .
C41B C42B C4B C16B -103.6(5) . .
C15B C16B C4B C42B -97.5(5) . .
C11B C16B C4B C42B 81.4(6) . .
C141 P1 C111 C116 42.2(4) . .
C121 P1 C111 C116 162.2(4) . .
C131 P1 C111 C116 -76.5(4) . .
C141 P1 C111 C112 -140.4(4) . .
C121 P1 C111 C112 -20.4(5) . .
C131 P1 C111 C112 100.9(4) . .
C116 C111 C112 C113 0.6(7) . .
P1 C111 C112 C113 -176.9(4) . .
C111 C112 C113 C114 1.0(8) . .
C112 C113 C114 C115 -2.2(9) . .
C113 C114 C115 C116 1.9(9) . .
C114 C115 C116 C111 -0.3(8) . .
C112 C111 C116 C115 -0.9(7) . .
P1 C111 C116 C115 176.6(4) . .
C141 P1 C121 C122 9.1(5) . .
C131 P1 C121 C122 128.9(4) . .
C111 P1 C121 C122 -110.4(4) . .
C141 P1 C121 C126 -174.8(4) . .
C131 P1 C121 C126 -55.0(5) . .
C111 P1 C121 C126 65.7(5) . .
C126 C121 C122 C123 -0.4(8) . .
P1 C121 C122 C123 175.8(4) . .
C121 C122 C123 C124 -0.2(9) . .
C122 C123 C124 C125 0.8(9) . .
C123 C124 C125 C126 -0.9(9) . .
C124 C125 C126 C121 0.4(8) . .
C122 C121 C126 C125 0.3(8) . .
P1 C121 C126 C125 -175.8(4) . .
C141 P1 C131 C132 -65.9(4) . .
C121 P1 C131 C132 173.9(4) . .
C111 P1 C131 C132 52.7(4) . .
C141 P1 C131 C136 114.5(4) . .
C121 P1 C131 C136 -5.7(5) . .
C111 P1 C131 C136 -126.9(4) . .
C136 C131 C132 C133 0.7(7) . .
P1 C131 C132 C133 -178.9(4) . .
C131 C132 C133 C134 -0.6(8) . .
C132 C133 C134 C135 -0.1(8) . .
C133 C134 C135 C136 0.8(8) . .
C134 C135 C136 C131 -0.7(8) . .
C132 C131 C136 C135 -0.1(7) . .
P1 C131 C136 C135 179.6(4) . .
C121 P1 C141 C142 -91.3(5) . .
C131 P1 C141 C142 148.0(4) . .
C111 P1 C141 C142 29.0(5) . .
C121 P1 C141 C146 83.5(4) . .
C131 P1 C141 C146 -37.2(4) . .
C111 P1 C141 C146 -156.2(4) . .
C146 C141 C142 C143 1.5(8) . .
P1 C141 C142 C143 176.2(5) . .
C141 C142 C143 C144 0.5(9) . .
C142 C143 C144 C145 -1.8(9) . .
C143 C144 C145 C146 1.1(8) . .
C144 C145 C146 C141 0.9(8) . .
C142 C141 C146 C145 -2.2(8) . .
P1 C141 C146 C145 -177.0(4) . .
C241 P2 C211 C216 59.9(4) . .
C221 P2 C211 C216 178.6(4) . .
C231 P2 C211 C216 -58.8(4) . .
C241 P2 C211 C212 -121.2(4) . .
C221 P2 C211 C212 -2.5(4) . .
C231 P2 C211 C212 120.1(4) . .
C216 C211 C212 C213 2.1(7) . .
P2 C211 C212 C213 -176.8(4) . .
C211 C212 C213 C214 -0.1(8) . .
C212 C213 C214 C215 -1.3(8) . .
C213 C214 C215 C216 0.6(8) . .
C214 C215 C216 C211 1.5(8) . .
C212 C211 C216 C215 -2.8(7) . .
P2 C211 C216 C215 176.1(4) . .
C241 P2 C221 C222 -172.5(4) . .
C231 P2 C221 C222 -52.9(4) . .
C211 P2 C221 C222 67.6(4) . .
C241 P2 C221 C226 9.1(4) . .
C231 P2 C221 C226 128.7(4) . .
C211 P2 C221 C226 -110.8(4) . .
C226 C221 C222 C223 -0.2(7) . .
P2 C221 C222 C223 -178.7(4) . .
C221 C222 C223 C224 0.2(8) . .
C222 C223 C224 C225 0.8(8) . .
C223 C224 C225 C226 -1.8(8) . .
C224 C225 C226 C221 1.8(7) . .
C222 C221 C226 C225 -0.7(7) . .
P2 C221 C226 C225 177.8(4) . .
C241 P2 C231 C236 130.8(4) . .
C221 P2 C231 C236 11.4(5) . .
C211 P2 C231 C236 -109.5(4) . .
C241 P2 C231 C232 -51.5(4) . .
C221 P2 C231 C232 -170.9(3) . .
C211 P2 C231 C232 68.2(4) . .
C236 C231 C232 C233 2.6(7) . .
P2 C231 C232 C233 -175.2(4) . .
C231 C232 C233 C234 -0.9(8) . .
C232 C233 C234 C235 -0.8(9) . .
C233 C234 C235 C236 0.7(9) . .
C232 C231 C236 C235 -2.7(7) . .
P2 C231 C236 C235 174.9(4) . .
C234 C235 C236 C231 1.0(8) . .
C221 P2 C241 C242 -104.0(4) . .
C231 P2 C241 C242 134.2(4) . .
C211 P2 C241 C242 15.4(4) . .
C221 P2 C241 C246 70.2(4) . .
C231 P2 C241 C246 -51.6(4) . .
C211 P2 C241 C246 -170.4(4) . .
C246 C241 C242 C243 -4.5(7) . .
P2 C241 C242 C243 169.6(4) . .
C241 C242 C243 C244 3.8(8) . .
C242 C243 C244 C245 -1.5(8) . .
C243 C244 C245 C246 -0.2(8) . .
C244 C245 C246 C241 -0.4(8) . .
C242 C241 C246 C245 2.8(7) . .
P2 C241 C246 C245 -171.5(4) . .
C331 P3 C311 C312 94.9(5) . .
C341 P3 C311 C312 -144.6(4) . .
C321 P3 C311 C312 -23.6(5) . .
C331 P3 C311 C316 -82.8(4) . .
C341 P3 C311 C316 37.6(4) . .
C321 P3 C311 C316 158.7(4) . .
C316 C311 C312 C313 0.4(8) . .
P3 C311 C312 C313 -177.3(5) . .
C311 C312 C313 C314 -1.0(10) . .
C312 C313 C314 C315 1.2(11) . .
C313 C314 C315 C316 -0.8(9) . .
C314 C315 C316 C311 0.3(8) . .
C312 C311 C316 C315 -0.1(8) . .
P3 C311 C316 C315 177.6(4) . .
C331 P3 C321 C326 138.0(4) . .
C311 P3 C321 C326 -102.5(4) . .
C341 P3 C321 C326 17.3(5) . .
C331 P3 C321 C322 -44.2(5) . .
C311 P3 C321 C322 75.4(5) . .
C341 P3 C321 C322 -164.8(4) . .
C326 C321 C322 C323 2.4(8) . .
P3 C321 C322 C323 -175.5(4) . .
C321 C322 C323 C324 -1.8(9) . .
C322 C323 C324 C325 -0.1(9) . .
C323 C324 C325 C326 1.5(9) . .
C322 C321 C326 C325 -1.0(8) . .
P3 C321 C326 C325 176.8(4) . .
C324 C325 C326 C321 -1.0(8) . .
C311 P3 C331 C332 18.0(4) . .
C341 P3 C331 C332 -101.0(4) . .
C321 P3 C331 C332 138.4(4) . .
C311 P3 C331 C336 -165.5(4) . .
C341 P3 C331 C336 75.5(4) . .
C321 P3 C331 C336 -45.1(4) . .
C336 C331 C332 C333 -0.6(7) . .
P3 C331 C332 C333 175.8(4) . .
C331 C332 C333 C334 1.0(7) . .
C332 C333 C334 C335 -0.6(7) . .
C333 C334 C335 C336 -0.2(7) . .
C334 C335 C336 C331 0.7(7) . .
C332 C331 C336 C335 -0.2(7) . .
P3 C331 C336 C335 -176.8(4) . .
C331 P3 C341 C346 -22.7(5) . .
C311 P3 C341 C346 -142.4(4) . .
C321 P3 C341 C346 96.3(4) . .
C331 P3 C341 C342 157.7(5) . .
C311 P3 C341 C342 38.0(5) . .
C321 P3 C341 C342 -83.3(5) . .
C346 C341 C342 C343 0.2(10) . .
P3 C341 C342 C343 179.9(5) . .
C341 C342 C343 C344 -0.5(11) . .
C342 C343 C344 C345 0.4(11) . .
C343 C344 C345 C346 0.1(10) . .
C342 C341 C346 C345 0.2(8) . .
P3 C341 C346 C345 -179.4(4) . .
C344 C345 C346 C341 -0.4(9) . .
C6 C1 C2 C6 -0.3(8) . 2_665
C7 C1 C2 C6 -176.6(5) . 2_665
C2 C1 C6 C2 0.3(8) . 2_665
C7 C1 C6 C2 176.5(5) . 2_665
C2 C1 C7 N8 89.0(6) . .
C6 C1 C7 N8 -87.2(6) . .
C1 C7 N8 C12 -86.4(6) . .
C1 C7 N8 C9 81.0(7) . .
C12 N8 C9 C10 -0.8(7) . .
C7 N8 C9 C10 -169.8(6) . .
N8 C9 C10 N9 0.5(7) . .
C12 N9 C10 C9 0.1(7) . .
C13 N9 C10 C9 179.9(6) . .
C10 N9 C12 N8 -0.6(6) . .
C13 N9 C12 N8 179.6(5) . .
C9 N8 C12 N9 0.9(7) . .
C7 N8 C12 N9 170.0(5) . .
C12 N9 C13 C14 -16.3(8) . .
C10 N9 C13 C14 163.9(6) . .
N9 C13 C14 C15 -174.6(5) . .
C13 C14 C15 C16 -63.7(8) . .
C5 C3 C4 C5 0.04(7) 2_756 .
C5 C3 C4 C17 -179.89(14) 2_756 .
C3 C4 C5 C3 -0.04(7) . 2_756
C17 C4 C5 C3 179.89(14) . 2_756
C3 C4 C17 N18 -85.4(11) . .
C5 C4 C17 N18 94.7(11) . .
C4 C17 N18 C19 -157.2(10) . .
C4 C17 N18 C22 22.9(10) . .
C22 N18 C19 N20 0.1(4) . .
C17 N18 C19 N20 -179.9(3) . .
N18 C19 N20 C21 -0.1(5) . .
N18 C19 N20 C23 -179.8(5) . .
C19 N20 C21 C22 0.1(7) . .
C23 N20 C21 C22 179.7(6) . .
N20 C21 C22 N18 0.0(7) . .
C19 N18 C22 C21 0.0(5) . .
C17 N18 C22 C21 180.0(3) . .
C19 N20 C23 C24 89.8(17) . .
C21 N20 C23 C24 -89.8(17) . .
N20 C23 C24 C25 50(3) . .
C23 C24 C25 C26 162(2) . .
